data_4323659
loop_
_publ_author_name
'Achim M\"uller'
'Roberta Sessoli'
'Erich Krickemeyer'
'Hartmut B\"ogge'
'Jochen Meyer'
'Dante Gatteschi'
'Luca Pardi'
'J\"org Westphal'
'Kai Hovemeier'
'Ralf Rohlfing'
'Joachim D\"oring'
'Frank Hellweg'
'Christian Beugholt'
'Marc Schmidtmann'

_publ_section_title
;
 Polyoxovanadates: High-Nuclearity Spin Clusters with Interesting
 Host-Guest Systems and Different Electron Populations. Synthesis, Spin
 Organization, Magnetochemistry, and Spectroscopic Studies
;
_journal_name_full 'Inorganic Chemistry'
_journal_page_first 5239
_journal_page_last 5250
_journal_paper_doi 10.1021/ic9703641
_journal_volume 36
_journal_year 1997
_chemical_formula_sum 'Br H34 K10 O58 V18'
_chemical_formula_weight 2350.12
_chemical_name_systematic
; 
 ? 
;
_space_group_IT_number 2
_symmetry_cell_setting triclinic
_symmetry_space_group_name_Hall '-P 1'
_symmetry_space_group_name_H-M 'P -1'
_atom_sites_solution_hydrogens geom
_atom_sites_solution_primary direct
_atom_sites_solution_secondary difmap
_audit_creation_method SHELXL
_cell_angle_alpha 88.65
_cell_angle_beta 83.72
_cell_angle_gamma 73.57
_cell_formula_units_Z 2
_cell_length_a 12.515(2)
_cell_length_b 13.070(2)
_cell_length_c 18.872(8)
_cell_measurement_reflns_used 10
_cell_measurement_temperature 293(2)
_cell_measurement_theta_max 15
_cell_measurement_theta_min 8
_cell_volume 2943.0(14)
_computing_structure_refinement 'SHELXL-93 (Sheldrick, 1993)'
_computing_structure_solution 'SHELXS-86 (Sheldrick, 1990)'
_diffrn_ambient_temperature 293(2)
_diffrn_radiation_monochromator graphite
_diffrn_radiation_source 'fine-focus sealed tube'
_diffrn_radiation_type MoK\a
_diffrn_radiation_wavelength 0.71073
_diffrn_reflns_av_R_equivalents 0.030
_diffrn_reflns_av_sigmaI/netI 0.0412
_diffrn_reflns_limit_h_max 14
_diffrn_reflns_limit_h_min -14
_diffrn_reflns_limit_k_max 15
_diffrn_reflns_limit_k_min -15
_diffrn_reflns_limit_l_max 22
_diffrn_reflns_limit_l_min 0
_diffrn_reflns_number 10250
_diffrn_reflns_theta_max 25.05
_diffrn_reflns_theta_min 2.17
_diffrn_standards_decay_% 0
_diffrn_standards_interval_count 100
_diffrn_standards_number 3
_exptl_absorpt_coefficient_mu 4.214
_exptl_absorpt_correction_T_max 0.146
_exptl_absorpt_correction_T_min 0.091
_exptl_absorpt_correction_type semi_empirical
_exptl_crystal_density_diffrn 2.654
_exptl_crystal_F_000 2274
_exptl_crystal_size_max 0.3
_exptl_crystal_size_mid 0.25
_exptl_crystal_size_min 0.2
_refine_diff_density_max 1.528
_refine_diff_density_min -1.484
_refine_diff_density_rms 0.224
_refine_ls_extinction_method none
_refine_ls_goodness_of_fit_all 1.409
_refine_ls_goodness_of_fit_obs 1.537
_refine_ls_matrix_type full
_refine_ls_number_parameters 723
_refine_ls_number_reflns 10201
_refine_ls_number_restraints 0
_refine_ls_restrained_S_all 1.647
_refine_ls_restrained_S_obs 1.537
_refine_ls_R_factor_all 0.0997
_refine_ls_R_factor_obs 0.0734
_refine_ls_shift/esd_max 0.062
_refine_ls_shift/esd_mean 0.002
_refine_ls_structure_factor_coef Fsqd
_refine_ls_weighting_details 'w=1/[\s^2^(Fo^2^)+(0.1000P)^2^+0.0000P] where P=(Fo^2^+2Fc^2^)/3'
_refine_ls_weighting_scheme calc
_refine_ls_wR_factor_all 0.2382
_refine_ls_wR_factor_obs 0.1925
_reflns_number_observed 7751
_reflns_number_total 10250
_reflns_observed_criterion >2sigma(I)
_cod_data_source_file ic9703641_12.cif
_cod_data_source_block v18br_5c
_cod_depositor_comments
;
The following automatic conversions were performed:

'_refine_ls_weighting_scheme' value 'calc
w=1/[\s^2^(Fo^2^)+(0.1000P)^2^+0.0000P] where P=(Fo^2^+2Fc^2^)/3' was
changed to 'calc'. New tag '_refine_ls_weighting_details' was
created. The value of the new tag was set to
'w=1/[\s^2^(Fo^2^)+(0.1000P)^2^+0.0000P] where P=(Fo^2^+2Fc^2^)/3'.

Automatic conversion script
Id: cif_fix_values 3143 2015-03-26 13:38:13Z robertas 
;
_cod_original_formula_sum 'H34 Br K10 O58 V18'
_cod_database_code 4323659

loop_
_symmetry_equiv_pos_as_xyz
'x, y, z'
'-x, -y, -z'

loop_
_atom_site_aniso_label
_atom_site_aniso_U_11
_atom_site_aniso_U_22
_atom_site_aniso_U_33
_atom_site_aniso_U_23
_atom_site_aniso_U_13
_atom_site_aniso_U_12
V1 0.0161(8) 0.0274(8) 0.0258(8) -0.0038(6) 0.0003(6) -0.0022(6)
V2 0.0176(7) 0.0192(7) 0.0207(7) -0.0071(6) 0.0010(6) -0.0027(6)
V3 0.0159(7) 0.0217(7) 0.0194(7) -0.0023(6) 0.0014(6) -0.0040(6)
V4 0.0139(7) 0.0200(7) 0.0209(7) -0.0034(6) -0.0017(6) -0.0038(6)
V5 0.0151(7) 0.0182(7) 0.0214(7) -0.0022(6) -0.0014(6) -0.0019(6)
V6 0.0210(8) 0.0235(8) 0.0229(8) -0.0065(6) -0.0023(6) -0.0061(6)
V7 0.0209(8) 0.0250(8) 0.0198(7) -0.0025(6) -0.0025(6) -0.0030(6)
V8 0.0202(8) 0.0199(7) 0.0232(8) 0.0004(6) -0.0015(6) -0.0039(6)
V9 0.0185(8) 0.0180(7) 0.0254(8) -0.0026(6) -0.0008(6) -0.0029(6)
V10 0.0194(8) 0.0204(7) 0.0221(7) -0.0077(6) -0.0001(6) -0.0054(6)
V11 0.0182(7) 0.0228(7) 0.0184(7) -0.0047(6) 0.0001(6) -0.0050(6)
V12 0.0176(7) 0.0227(8) 0.0242(8) -0.0020(6) -0.0001(6) -0.0053(6)
V13 0.0181(7) 0.0195(7) 0.0237(8) -0.0027(6) -0.0011(6) -0.0057(6)
V14 0.0169(7) 0.0222(7) 0.0257(8) -0.0013(6) -0.0042(6) -0.0026(6)
V15 0.0180(8) 0.0171(7) 0.0266(8) -0.0040(6) 0.0004(6) -0.0011(6)
V16 0.0170(7) 0.0220(7) 0.0218(7) -0.0052(6) 0.0029(6) -0.0027(6)
V17 0.0136(7) 0.0217(7) 0.0271(8) -0.0031(6) -0.0003(6) -0.0044(6)
V18 0.0162(8) 0.0288(8) 0.0360(9) -0.0053(7) 0.0010(7) -0.0037(6)
O1 0.021(4) 0.054(5) 0.044(4) -0.001(4) -0.003(3) 0.008(3)
O2 0.023(3) 0.021(3) 0.024(3) -0.008(2) -0.005(3) -0.003(2)
O3 0.019(3) 0.025(3) 0.026(3) -0.006(3) -0.001(3) -0.006(3)
O4 0.013(3) 0.027(3) 0.021(3) -0.005(2) 0.000(2) 0.000(2)
O5 0.020(3) 0.020(3) 0.029(3) -0.006(2) -0.004(3) -0.004(2)
O6 0.036(4) 0.028(3) 0.028(3) -0.014(3) 0.002(3) -0.001(3)
O7 0.032(4) 0.033(4) 0.033(4) -0.006(3) 0.015(3) -0.012(3)
O8 0.024(3) 0.042(4) 0.032(4) -0.008(3) -0.004(3) -0.016(3)
O9 0.026(3) 0.023(3) 0.035(4) 0.002(3) -0.006(3) 0.000(3)
O10 0.016(3) 0.023(3) 0.027(3) -0.002(2) 0.000(2) -0.004(2)
O11 0.016(3) 0.030(3) 0.025(3) -0.004(3) -0.002(2) -0.005(3)
O12 0.021(3) 0.023(3) 0.027(3) -0.005(3) -0.002(3) -0.004(3)
O13 0.018(3) 0.025(3) 0.023(3) -0.001(2) -0.001(2) -0.003(2)
O14 0.019(3) 0.018(3) 0.023(3) -0.005(2) -0.002(2) -0.003(2)
O15 0.019(3) 0.028(3) 0.016(3) -0.006(2) -0.001(2) -0.004(3)
O16 0.014(3) 0.021(3) 0.026(3) -0.003(2) -0.003(2) 0.000(2)
O17 0.022(3) 0.022(3) 0.029(3) -0.002(2) -0.004(3) -0.004(3)
O18 0.035(4) 0.021(3) 0.032(3) -0.001(3) -0.004(3) -0.009(3)
O19 0.048(5) 0.044(4) 0.035(4) -0.018(3) -0.008(3) -0.016(4)
O20 0.036(4) 0.056(5) 0.024(3) -0.001(3) -0.013(3) -0.006(3)
O21 0.043(4) 0.040(4) 0.035(4) 0.009(3) 0.000(3) -0.011(3)
O22 0.039(4) 0.019(3) 0.045(4) -0.003(3) -0.002(3) -0.010(3)
O23 0.036(4) 0.039(4) 0.035(4) -0.015(3) -0.002(3) -0.017(3)
O24 0.036(4) 0.034(4) 0.022(3) -0.002(3) -0.004(3) -0.012(3)
O25 0.029(4) 0.044(4) 0.035(4) 0.015(3) -0.008(3) -0.009(3)
O26 0.026(3) 0.024(3) 0.024(3) -0.006(2) -0.001(3) -0.007(3)
O27 0.022(3) 0.022(3) 0.029(3) -0.004(3) -0.004(3) -0.005(3)
O28 0.017(3) 0.024(3) 0.026(3) -0.001(2) -0.001(2) -0.002(2)
O29 0.021(3) 0.025(3) 0.030(3) -0.002(3) -0.003(3) -0.001(3)
O30 0.021(3) 0.022(3) 0.025(3) -0.003(2) 0.000(3) -0.003(2)
O31 0.018(3) 0.019(3) 0.022(3) -0.005(2) -0.003(2) 0.000(2)
O32 0.019(3) 0.025(3) 0.021(3) -0.006(2) 0.000(2) -0.006(3)
O33 0.019(3) 0.023(3) 0.030(3) -0.003(3) -0.002(3) -0.006(3)
O34 0.023(3) 0.030(3) 0.042(4) -0.006(3) -0.001(3) -0.010(3)
O35 0.030(4) 0.039(4) 0.040(4) 0.002(3) -0.019(3) -0.003(3)
O36 0.032(4) 0.019(3) 0.040(4) -0.010(3) -0.002(3) 0.003(3)
O37 0.034(4) 0.037(4) 0.037(4) -0.008(3) 0.014(3) -0.001(3)
O38 0.023(3) 0.023(3) 0.030(3) -0.001(3) -0.003(3) -0.012(3)
O39 0.019(3) 0.024(3) 0.030(3) -0.009(3) -0.003(3) -0.004(3)
O40 0.018(3) 0.020(3) 0.028(3) -0.002(2) 0.001(3) -0.004(2)
O41 0.018(3) 0.024(3) 0.030(3) -0.007(3) -0.001(3) -0.005(3)
O42 0.017(4) 0.057(5) 0.068(5) -0.009(4) 0.006(4) 0.000(3)
Br 0.0321(6) 0.0397(6) 0.0384(6) -0.0064(4) -0.0002(4) -0.0070(4)
K1 0.055(2) 0.175(5) 0.118(3) 0.022(3) -0.020(2) -0.056(3)
K2 0.075(3) 0.116(3) 0.146(4) 0.053(3) -0.039(3) -0.060(2)
K3 0.106(3) 0.061(2) 0.095(3) -0.002(2) -0.025(2) -0.028(2)
K4 0.125(3) 0.046(2) 0.055(2) 0.0007(14) 0.028(2) -0.008(2)
K5 0.056(2) 0.0382(13) 0.0332(12) -0.0041(10) 0.0051(11) -0.0183(11)
K6 0.0289(12) 0.0547(15) 0.0392(13) 0.0061(11) -0.0043(10) -0.0123(11)
K7 0.064(2) 0.070(2) 0.054(2) 0.0200(14) -0.0198(14) -0.036(2)
K8A 0.050(5) 0.061(9) 0.051(7) -0.035(6) 0.008(4) 0.001(5)
K8B 0.106(17) 0.058(8) 0.048(9) -0.018(7) 0.039(9) -0.020(10)
K9 0.050(2) 0.075(2) 0.0355(13) -0.0238(13) 0.0082(12) 0.0057(14)
K10 0.057(2) 0.076(2) 0.095(2) 0.020(2) -0.023(2) -0.028(2)
K11 0.086(3) 0.089(3) 0.071(3) 0.046(3) -0.041(3) -0.032(3)

loop_
_atom_site_label
_atom_site_type_symbol
_atom_site_fract_x
_atom_site_fract_y
_atom_site_fract_z
_atom_site_U_iso_or_equiv
_atom_site_thermal_displace_type
_atom_site_occupancy
_atom_site_calc_flag
_atom_site_refinement_flags
_atom_site_disorder_group
V1 V 0.53720(12) 0.06507(12) 0.22084(8) 0.0241(3) Uani 1 d . .
V2 V 0.39321(12) -0.01009(11) 0.13668(7) 0.0198(3) Uani 1 d . .
V3 V 0.45447(12) 0.24962(11) 0.12803(7) 0.0195(3) Uani 1 d . .
V4 V 0.48554(11) 0.23546(11) 0.32037(7) 0.0184(3) Uani 1 d . .
V5 V 0.42371(12) -0.02480(11) 0.32972(7) 0.0188(3) Uani 1 d . .
V6 V 0.14911(12) 0.03672(12) 0.12303(8) 0.0224(3) Uani 1 d . .
V7 V 0.20541(13) 0.22037(12) 0.05666(8) 0.0225(3) Uani 1 d . .
V8 V 0.23926(12) 0.41548(11) 0.11016(8) 0.0216(3) Uani 1 d . .
V9 V 0.30175(12) 0.47372(11) 0.24553(8) 0.0212(3) Uani 1 d . .
V10 V 0.28501(12) 0.39180(11) 0.39204(8) 0.0207(3) Uani 1 d . .
V11 V 0.26716(12) 0.19054(11) 0.45293(7) 0.0201(3) Uani 1 d . .
V12 V 0.18930(12) 0.01460(12) 0.40410(8) 0.0217(3) Uani 1 d . .
V13 V 0.17235(12) -0.06365(11) 0.26327(8) 0.0204(3) Uani 1 d . .
V14 V -0.00774(12) 0.31844(11) 0.14797(8) 0.0220(3) Uani 1 d . .
V15 V 0.05942(12) 0.49012(11) 0.27848(8) 0.0215(3) Uani 1 d . .
V16 V 0.03423(12) 0.29680(11) 0.41971(8) 0.0211(3) Uani 1 d . .
V17 V -0.03087(12) 0.12373(11) 0.28918(8) 0.0210(3) Uani 1 d . .
V18 V -0.08899(13) 0.35288(13) 0.29542(9) 0.0278(4) Uani 1 d . .
O1 O 0.6708(6) 0.0057(6) 0.2030(4) 0.043(2) Uani 1 d . .
O2 O 0.4535(5) -0.0377(4) 0.2281(3) 0.0227(13) Uani 1 d . .
O3 O 0.4718(5) 0.0978(5) 0.1333(3) 0.0236(13) Uani 1 d . .
O4 O 0.5127(5) 0.2180(5) 0.2200(3) 0.0214(12) Uani 1 d . .
O5 O 0.4982(5) 0.0850(4) 0.3218(3) 0.0230(13) Uani 1 d . .
O6 O 0.4688(6) -0.1007(5) 0.0810(3) 0.032(2) Uani 1 d . .
O7 O 0.5604(6) 0.2571(5) 0.0708(3) 0.033(2) Uani 1 d . .
O8 O 0.6024(5) 0.2449(5) 0.3441(3) 0.0306(15) Uani 1 d . .
O9 O 0.5147(5) -0.1257(5) 0.3603(3) 0.0294(14) Uani 1 d . .
O10 O 0.2636(5) -0.0566(5) 0.1758(3) 0.0227(13) Uani 1 d . .
O11 O 0.2806(5) 0.0777(5) 0.0831(3) 0.0241(13) Uani 1 d . .
O12 O 0.3272(5) 0.2749(5) 0.0751(3) 0.0245(13) Uani 1 d . .
O13 O 0.3728(5) 0.3941(5) 0.1601(3) 0.0229(13) Uani 1 d . .
O14 O 0.3973(5) 0.3796(4) 0.3087(3) 0.0204(12) Uani 1 d . .
O15 O 0.3808(5) 0.2484(5) 0.4048(3) 0.0216(13) Uani 1 d . .
O16 O 0.3297(5) 0.0474(4) 0.4136(3) 0.0212(12) Uani 1 d . .
O17 O 0.2883(5) -0.0674(5) 0.3251(3) 0.0245(13) Uani 1 d . .
O18 O 0.1511(5) -0.1799(5) 0.2645(3) 0.0291(14) Uani 1 d . .
O19 O 0.1171(6) -0.0340(6) 0.0636(4) 0.041(2) Uani 1 d . .
O20 O 0.2053(6) 0.2176(6) -0.0295(3) 0.039(2) Uani 1 d . .
O21 O 0.2372(6) 0.5028(6) 0.0477(4) 0.040(2) Uani 1 d . .
O22 O 0.3346(6) 0.5863(5) 0.2430(4) 0.035(2) Uani 1 d . .
O23 O 0.3022(6) 0.4689(5) 0.4539(3) 0.035(2) Uani 1 d . .
O24 O 0.2851(6) 0.1897(5) 0.5366(3) 0.0301(15) Uani 1 d . .
O25 O 0.1708(6) -0.0675(6) 0.4656(4) 0.036(2) Uani 1 d . .
O26 O 0.0569(5) 0.0336(5) 0.2113(3) 0.0246(13) Uani 1 d . .
O27 O 0.0745(5) 0.1834(5) 0.1035(3) 0.0244(13) Uani 1 d . .
O28 O 0.1165(5) 0.3583(5) 0.0982(3) 0.0229(13) Uani 1 d . .
O29 O 0.1677(5) 0.4907(5) 0.1972(3) 0.0260(14) Uani 1 d . .
O30 O 0.1913(5) 0.4768(5) 0.3267(3) 0.0235(13) Uani 1 d . .
O31 O 0.1702(5) 0.3304(4) 0.4332(3) 0.0206(12) Uani 1 d . .
O32 O 0.1273(5) 0.1544(5) 0.4423(3) 0.0218(13) Uani 1 d . .
O33 O 0.0777(5) 0.0242(5) 0.3427(3) 0.0239(13) Uani 1 d . .
O34 O -0.1454(5) 0.0895(5) 0.3040(4) 0.0311(15) Uani 1 d . .
O35 O -0.1114(6) 0.3670(5) 0.1016(4) 0.037(2) Uani 1 d . .
O36 O -0.0137(6) 0.6142(5) 0.2927(4) 0.033(2) Uani 1 d . .
O37 O -0.0505(6) 0.3404(6) 0.4905(4) 0.039(2) Uani 1 d . .
O38 O -0.0643(5) 0.2432(5) 0.2248(3) 0.0240(13) Uani 1 d . .
O39 O -0.0205(5) 0.4231(5) 0.2196(3) 0.0248(13) Uani 1 d . .
O40 O -0.0042(5) 0.4111(4) 0.3525(3) 0.0229(13) Uani 1 d . .
O41 O -0.0455(5) 0.2343(5) 0.3579(3) 0.0242(13) Uani 1 d . .
O42 O -0.2232(6) 0.4116(6) 0.3116(4) 0.050(2) Uani 1 d . .
Br Br 0.22689(9) 0.20690(8) 0.25817(5) 0.0375(3) Uani 1 d . .
K1 K 0.7271(3) 0.2354(4) 0.2000(3) 0.110(2) Uani 1 d . .
K2 K 0.2721(3) 0.6685(4) -0.0212(3) 0.104(2) Uani 1 d . .
K3 K 0.0879(4) 0.7054(3) 0.1611(2) 0.0853(11) Uani 1 d . .
K4 K 0.5793(4) -0.3076(2) 0.0622(2) 0.0817(12) Uani 1 d . .
K5 K 0.1361(2) 0.6893(2) 0.37618(12) 0.0421(6) Uani 1 d . .
K6 K -0.2390(2) 0.2152(2) 0.43640(12) 0.0409(6) Uani 1 d . .
K7 K 0.7323(3) -0.0538(2) 0.35269(15) 0.0583(8) Uani 1 d . .
K8A K 0.1300(21) 0.4229(24) 0.5632(15) 0.058(5) Uani 0.50 d P .
K8B K 0.1483(24) 0.4274(25) 0.5674(13) 0.075(7) Uani 0.50 d P .
K9 K 0.6647(2) 0.0222(2) 0.04403(13) 0.0588(8) Uani 1 d . .
K10 K 0.4676(3) 0.2867(3) 0.5372(2) 0.0735(10) Uani 1 d . .
K11 K 0.0000 0.5000 0.0000 0.079(2) Uani 1 d S .
O43 O -0.0492(6) 0.8761(6) 0.4067(4) 0.046(2) Uiso 1 d . .
O44A O 0.0479(11) 0.7945(11) 0.0257(7) 0.043(3) Uiso 0.70 d P .
O44B O 0.0244(18) 0.8264(17) 0.0176(11) 0.013(5) Uiso 0.30 d P .
O45 O -0.4001(7) 0.0886(7) 0.4675(4) 0.052(2) Uiso 1 d . .
O46 O 0.3013(13) 0.3641(12) 0.6502(8) 0.129(5) Uiso 1 d . .
O47A O 0.3360(13) 0.7255(12) 0.3962(8) 0.067(4) Uiso 0.70 d P .
O47B O 0.3600(23) 0.7123(21) 0.3660(15) 0.040(6) Uiso 0.30 d P .
O48 O -0.3948(8) 0.4005(8) 0.4716(5) 0.068(3) Uiso 1 d . .
O49 O 0.5334(10) 0.5071(9) 0.3432(6) 0.088(3) Uiso 1 d . .
O50 O -0.0765(12) 0.6196(11) 0.1211(7) 0.116(4) Uiso 1 d . .
O51 O -0.0836(12) 0.9093(11) 0.1731(7) 0.115(4) Uiso 1 d . .
O52 O 0.4946(15) -0.4799(14) 0.0650(10) 0.155(6) Uiso 1 d . .
O53 O 0.8367(15) 0.1035(14) 0.0948(9) 0.156(6) Uiso 1 d . .
O54 O 0.4984(18) -0.2844(17) 0.2178(11) 0.188(8) Uiso 1 d . .
O55 O 0.3050(8) 0.7333(7) 0.1261(5) 0.066(2) Uiso 1 d . .
O56 O 0.8070(24) -0.2286(22) 0.2639(15) 0.269(13) Uiso 1 d . .
O57 O 0.6526(20) -0.2244(18) 0.1800(12) 0.213(9) Uiso 1 d . .

loop_
_atom_type_symbol
_atom_type_description
_atom_type_scat_dispersion_real
_atom_type_scat_dispersion_imag
_atom_type_scat_source
H H 0.0000 0.0000 'International Tables Vol C Tables 4.2.6.8 and 6.1.1.4'
O O 0.0106 0.0060 'International Tables Vol C Tables 4.2.6.8 and 6.1.1.4'
K K 0.2009 0.2494 'International Tables Vol C Tables 4.2.6.8 and 6.1.1.4'
V V 0.3005 0.5294 'International Tables Vol C Tables 4.2.6.8 and 6.1.1.4'
Br Br -0.2901 2.4595 'International Tables Vol C Tables 4.2.6.8 and 6.1.1.4'

loop_
_geom_angle_atom_site_label_1
_geom_angle_atom_site_label_2
_geom_angle_atom_site_label_3
_geom_angle
_geom_angle_site_symmetry_1
_geom_angle_site_symmetry_3
_geom_angle_publ_flag
O1 V1 O5 110.5(3) . . ?
O1 V1 O2 110.3(3) . . ?
O5 V1 O2 86.2(2) . . ?
O1 V1 O3 108.8(3) . . ?
O5 V1 O3 140.5(3) . . ?
O2 V1 O3 82.6(2) . . ?
O1 V1 O4 109.5(3) . . ?
O5 V1 O4 84.3(2) . . ?
O2 V1 O4 139.9(3) . . ?
O3 V1 O4 80.5(2) . . ?
O1 V1 V5 116.0(3) . . ?
O5 V1 V5 43.2(2) . . ?
O2 V1 V5 43.2(2) . . ?
O3 V1 V5 117.9(2) . . ?
O4 V1 V5 118.9(2) . . ?
O1 V1 V4 114.7(3) . . ?
O5 V1 V4 42.7(2) . . ?
O2 V1 V4 120.4(2) . . ?
O3 V1 V4 115.6(2) . . ?
O4 V1 V4 41.7(2) . . ?
V5 V1 V4 82.01(6) . . ?
O1 V1 V2 114.6(3) . . ?
O5 V1 V2 119.5(2) . . ?
O2 V1 V2 41.5(2) . . ?
O3 V1 V2 41.1(2) . . ?
O4 V1 V2 114.6(2) . . ?
V5 V1 V2 80.92(6) . . ?
V4 V1 V2 130.53(7) . . ?
O1 V1 V3 113.4(3) . . ?
O5 V1 V3 117.7(2) . . ?
O2 V1 V3 115.8(2) . . ?
O3 V1 V3 40.1(2) . . ?
O4 V1 V3 40.5(2) . . ?
V5 V1 V3 130.64(7) . . ?
V4 V1 V3 79.10(6) . . ?
V2 V1 V3 77.82(6) . . ?
O1 V1 K9 58.5(3) . . ?
O5 V1 K9 168.3(2) . . ?
O2 V1 K9 101.1(2) . . ?
O3 V1 K9 50.4(2) . . ?
O4 V1 K9 95.5(2) . . ?
V5 V1 K9 142.65(8) . . ?
V4 V1 K9 135.16(8) . . ?
V2 V1 K9 71.21(7) . . ?
V3 V1 K9 67.43(7) . . ?
O1 V1 K1 62.8(3) . . ?
O5 V1 K1 96.9(2) . . ?
O2 V1 K1 173.1(2) . . ?
O3 V1 K1 98.7(2) . . ?
O4 V1 K1 46.8(2) . . ?
V5 V1 K1 139.14(10) . . ?
V4 V1 K1 65.20(9) . . ?
V2 V1 K1 138.95(9) . . ?
V3 V1 K1 68.17(8) . . ?
K9 V1 K1 74.88(10) . . ?
O1 V1 K7 54.3(3) . . ?
O5 V1 K7 56.9(2) . . ?
O2 V1 K7 97.6(2) . . ?
O3 V1 K7 162.2(2) . . ?
O4 V1 K7 109.2(2) . . ?
V5 V1 K7 71.30(6) . . ?
V4 V1 K7 79.82(7) . . ?
V2 V1 K7 135.47(7) . . ?
V3 V1 K7 146.26(7) . . ?
K9 V1 K7 112.61(8) . . ?
K1 V1 K7 79.15(9) . . ?
O6 V2 O11 104.9(3) . . ?
O6 V2 O3 104.5(3) . . ?
O11 V2 O3 91.3(3) . . ?
O6 V2 O2 108.0(3) . . ?
O11 V2 O2 147.2(3) . . ?
O3 V2 O2 81.4(2) . . ?
O6 V2 O10 107.5(3) . . ?
O11 V2 O10 79.9(2) . . ?
O3 V2 O10 148.0(3) . . ?
O2 V2 O10 89.6(3) . . ?
O6 V2 V1 109.7(3) . . ?
O11 V2 V1 125.7(2) . . ?
O3 V2 V1 40.6(2) . . ?
O2 V2 V1 40.9(2) . . ?
O10 V2 V1 124.9(2) . . ?
O6 V2 V6 112.5(3) . . ?
O11 V2 V6 39.7(2) . . ?
O3 V2 V6 123.7(2) . . ?
O2 V2 V6 122.3(2) . . ?
O10 V2 V6 40.2(2) . . ?
V1 V2 V6 137.82(6) . . ?
O6 V2 K9 57.4(2) . 2_655 ?
O11 V2 K9 47.5(2) . 2_655 ?
O3 V2 K9 102.8(2) . 2_655 ?
O2 V2 K9 165.3(2) . 2_655 ?
O10 V2 K9 93.7(2) . 2_655 ?
V1 V2 K9 140.68(8) . 2_655 ?
V6 V2 K9 67.29(6) . 2_655 ?
O6 V2 K9 60.6(3) . . ?
O11 V2 K9 104.1(2) . . ?
O3 V2 K9 43.9(2) . . ?
O2 V2 K9 92.6(2) . . ?
O10 V2 K9 168.0(2) . . ?
V1 V2 K9 62.05(6) . . ?
V6 V2 K9 143.01(7) . . ?
K9 V2 K9 81.32(8) 2_655 . ?
O7 V3 O12 106.4(3) . . ?
O7 V3 O3 103.0(3) . . ?
O12 V3 O3 92.8(3) . . ?
O7 V3 O4 106.5(3) . . ?
O12 V3 O4 147.1(3) . . ?
O3 V3 O4 79.5(2) . . ?
O7 V3 O13 107.9(3) . . ?
O12 V3 O13 79.7(2) . . ?
O3 V3 O13 149.1(3) . . ?
O4 V3 O13 90.6(2) . . ?
O7 V3 V1 107.2(2) . . ?
O12 V3 V1 126.3(2) . . ?
O3 V3 V1 39.4(2) . . ?
O4 V3 V1 40.2(2) . . ?
O13 V3 V1 125.9(2) . . ?
O7 V3 V8 114.6(2) . . ?
O12 V3 V8 39.6(2) . . ?
O3 V3 V8 124.7(2) . . ?
O4 V3 V8 122.5(2) . . ?
O13 V3 V8 40.2(2) . . ?
V1 V3 V8 138.15(6) . . ?
O7 V3 K9 55.2(2) . . ?
O12 V3 K9 106.4(2) . . ?
O3 V3 K9 47.9(2) . . ?
O4 V3 K9 92.1(2) . . ?
O13 V3 K9 162.8(2) . . ?
V1 V3 K9 63.75(6) . . ?
V8 V3 K9 144.33(7) . . ?
O7 V3 K4 58.5(3) . 2_655 ?
O12 V3 K4 47.9(2) . 2_655 ?
O3 V3 K4 102.9(2) . 2_655 ?
O4 V3 K4 165.0(2) . 2_655 ?
O13 V3 K4 94.2(2) . 2_655 ?
V1 V3 K4 139.37(7) . 2_655 ?
V8 V3 K4 68.55(7) . 2_655 ?
K9 V3 K4 79.21(8) . 2_655 ?
O7 V3 K1 62.3(3) . . ?
O12 V3 K1 167.4(2) . . ?
O3 V3 K1 95.3(2) . . ?
O4 V3 K1 44.6(2) . . ?
O13 V3 K1 97.9(2) . . ?
V1 V3 K1 65.01(9) . . ?
V8 V3 K1 137.36(10) . . ?
K9 V3 K1 72.61(11) . . ?
K4 V3 K1 120.53(10) 2_655 . ?
O8 V4 O4 104.3(3) . . ?
O8 V4 O14 105.2(3) . . ?
O4 V4 O14 89.9(2) . . ?
O8 V4 O15 108.0(3) . . ?
O4 V4 O15 147.7(3) . . ?
O14 V4 O15 81.1(2) . . ?
O8 V4 O5 105.2(3) . . ?
O4 V4 O5 85.1(3) . . ?
O14 V4 O5 149.5(3) . . ?
O15 V4 O5 87.1(3) . . ?
O8 V4 V1 107.4(2) . . ?
O4 V4 V1 42.8(2) . . ?
O14 V4 V1 127.6(2) . . ?
O15 V4 V1 124.2(2) . . ?
O5 V4 V1 42.4(2) . . ?
O8 V4 V10 113.9(2) . . ?
O4 V4 V10 122.9(2) . . ?
O14 V4 V10 40.9(2) . . ?
O15 V4 V10 40.2(2) . . ?
O5 V4 V10 121.0(2) . . ?
V1 V4 V10 138.71(6) . . ?
O8 V4 K1 55.3(2) . . ?
O4 V4 K1 49.1(2) . . ?
O14 V4 K1 99.5(2) . . ?
O15 V4 K1 163.0(2) . . ?
O5 V4 K1 99.9(2) . . ?
V1 V4 K1 68.85(10) . . ?
V10 V4 K1 138.58(10) . . ?
O9 V5 O5 103.7(3) . . ?
O9 V5 O2 105.1(3) . . ?
O5 V5 O2 86.3(3) . . ?
O9 V5 O17 107.0(3) . . ?
O5 V5 O17 149.0(3) . . ?
O2 V5 O17 89.5(3) . . ?
O9 V5 O16 105.4(3) . . ?
O5 V5 O16 89.7(2) . . ?
O2 V5 O16 149.3(2) . . ?
O17 V5 O16 78.5(2) . . ?
O9 V5 V1 107.4(2) . . ?
O5 V5 V1 43.3(2) . . ?
O2 V5 V1 43.2(2) . . ?
O17 V5 V1 127.2(2) . . ?
O16 V5 V1 127.4(2) . . ?
O9 V5 V12 114.1(2) . . ?
O5 V5 V12 121.5(2) . . ?
O2 V5 V12 121.6(2) . . ?
O17 V5 V12 39.4(2) . . ?
O16 V5 V12 39.3(2) . . ?
V1 V5 V12 138.51(6) . . ?
O9 V5 K7 51.7(2) . . ?
O5 V5 K7 52.7(2) . . ?
O2 V5 K7 92.6(2) . . ?
O17 V5 K7 158.2(2) . . ?
O16 V5 K7 109.0(2) . . ?
V1 V5 K7 65.18(6) . . ?
V12 V5 K7 145.72(7) . . ?
O19 V6 O27 106.1(3) . . ?
O19 V6 O11 107.9(3) . . ?
O27 V6 O11 82.5(3) . . ?
O19 V6 O26 109.2(3) . . ?
O27 V6 O26 94.3(3) . . ?
O11 V6 O26 142.1(3) . . ?
O19 V6 O10 108.6(3) . . ?
O27 V6 O10 144.3(3) . . ?
O11 V6 O10 79.4(2) . . ?
O26 V6 O10 82.0(2) . . ?
O19 V6 V7 110.1(3) . . ?
O27 V6 V7 41.8(2) . . ?
O11 V6 V7 40.8(2) . . ?
O26 V6 V7 127.5(2) . . ?
O10 V6 V7 115.8(2) . . ?
O19 V6 V13 114.5(3) . . ?
O27 V6 V13 127.1(2) . . ?
O11 V6 V13 113.6(2) . . ?
O26 V6 V13 41.7(2) . . ?
O10 V6 V13 40.3(2) . . ?
V7 V6 V13 134.46(7) . . ?
O19 V6 V2 115.1(3) . . ?
O27 V6 V2 115.1(2) . . ?
O11 V6 V2 39.1(2) . . ?
O26 V6 V2 114.8(2) . . ?
O10 V6 V2 40.3(2) . . ?
V7 V6 V2 77.01(5) . . ?
V13 V6 V2 76.53(5) . . ?
O19 V6 K9 62.6(3) . 2_655 ?
O27 V6 K9 97.6(2) . 2_655 ?
O11 V6 K9 45.3(2) . 2_655 ?
O26 V6 K9 167.2(2) . 2_655 ?
O10 V6 K9 91.2(2) . 2_655 ?
V7 V6 K9 65.31(7) . 2_655 ?
V13 V6 K9 130.33(7) . 2_655 ?
V2 V6 K9 64.18(6) . 2_655 ?
O20 V7 O11 105.8(3) . . ?
O20 V7 O12 106.9(3) . . ?
O11 V7 O12 93.5(3) . . ?
O20 V7 O27 110.1(3) . . ?
O11 V7 O27 82.4(2) . . ?
O12 V7 O27 142.5(3) . . ?
O20 V7 O28 112.1(3) . . ?
O11 V7 O28 141.5(3) . . ?
O12 V7 O28 81.9(2) . . ?
O27 V7 O28 78.8(2) . . ?
O20 V7 V6 111.4(3) . . ?
O11 V7 V6 41.5(2) . . ?
O12 V7 V6 126.7(2) . . ?
O27 V7 V6 41.1(2) . . ?
O28 V7 V6 114.6(2) . . ?
O20 V7 V8 113.8(3) . . ?
O11 V7 V8 125.9(2) . . ?
O12 V7 V8 41.2(2) . . ?
O27 V7 V8 114.6(2) . . ?
O28 V7 V8 40.8(2) . . ?
V6 V7 V8 134.53(7) . . ?
O20 V7 V14 119.6(3) . . ?
O11 V7 V14 113.9(2) . . ?
O12 V7 V14 113.8(2) . . ?
O27 V7 V14 39.6(2) . . ?
O28 V7 V14 39.3(2) . . ?
V6 V7 V14 76.94(6) . . ?
V8 V7 V14 76.54(6) . . ?
O20 V7 K9 59.0(3) . 2_655 ?
O11 V7 K9 46.8(2) . 2_655 ?
O12 V7 K9 105.0(2) . 2_655 ?
O27 V7 K9 99.1(2) . 2_655 ?
O28 V7 K9 169.8(2) . 2_655 ?
V6 V7 K9 67.59(7) . 2_655 ?
V8 V7 K9 144.96(8) . 2_655 ?
V14 V7 K9 138.23(8) . 2_655 ?
O20 V7 K4 59.8(3) . 2_655 ?
O11 V7 K4 104.6(2) . 2_655 ?
O12 V7 K4 47.1(2) . 2_655 ?
O27 V7 K4 168.7(2) . 2_655 ?
O28 V7 K4 99.9(2) . 2_655 ?
V6 V7 K4 144.32(8) . 2_655 ?
V8 V7 K4 68.72(7) . 2_655 ?
V14 V7 K4 138.59(7) . 2_655 ?
K9 V7 K4 80.17(8) 2_655 2_655 ?
O20 V7 K11 72.7(3) . . ?
O11 V7 K11 169.8(2) . . ?
O12 V7 K11 96.6(2) . . ?
O27 V7 K11 88.6(2) . . ?
O28 V7 K11 39.6(2) . . ?
V6 V7 K11 129.13(6) . . ?
V8 V7 K11 62.53(4) . . ?
V14 V7 K11 60.27(4) . . ?
K9 V7 K11 130.81(6) 2_655 . ?
K4 V7 K11 83.54(6) 2_655 . ?
O21 V8 O29 107.9(3) . . ?
O21 V8 O28 105.3(3) . . ?
O29 V8 O28 93.9(3) . . ?
O21 V8 O12 110.1(3) . . ?
O29 V8 O12 141.4(3) . . ?
O28 V8 O12 82.3(3) . . ?
O21 V8 O13 110.7(3) . . ?
O29 V8 O13 81.9(2) . . ?
O28 V8 O13 143.3(3) . . ?
O12 V8 O13 78.9(2) . . ?
O21 V8 V7 111.4(3) . . ?
O29 V8 V7 126.6(2) . . ?
O28 V8 V7 41.7(2) . . ?
O12 V8 V7 40.7(2) . . ?
O13 V8 V7 114.8(2) . . ?
O21 V8 V9 114.7(3) . . ?
O29 V8 V9 41.3(2) . . ?
O28 V8 V9 126.4(2) . . ?
O12 V8 V9 113.5(2) . . ?
O13 V8 V9 40.7(2) . . ?
V7 V8 V9 133.45(6) . . ?
O21 V8 V3 118.9(3) . . ?
O29 V8 V3 113.7(2) . . ?
O28 V8 V3 114.0(2) . . ?
O12 V8 V3 39.0(2) . . ?
O13 V8 V3 40.0(2) . . ?
V7 V8 V3 76.20(5) . . ?
V9 V8 V3 76.29(5) . . ?
O21 V8 K11 58.9(3) . . ?
O29 V8 K11 98.8(2) . . ?
O28 V8 K11 47.4(2) . . ?
O12 V8 K11 106.1(2) . . ?
O13 V8 K11 169.3(2) . . ?
V7 V8 K11 73.43(4) . . ?
V9 V8 K11 138.66(6) . . ?
V3 V8 K11 144.72(6) . . ?
O21 V8 K4 65.3(3) . 2_655 ?
O29 V8 K4 167.5(2) . 2_655 ?
O28 V8 K4 97.9(2) . 2_655 ?
O12 V8 K4 45.1(2) . 2_655 ?
O13 V8 K4 90.7(2) . 2_655 ?
V7 V8 K4 65.70(7) . 2_655 ?
V9 V8 K4 130.29(9) . 2_655 ?
V3 V8 K4 64.56(7) . 2_655 ?
K11 V8 K4 86.60(8) . 2_655 ?
O21 V8 K3 63.5(3) . . ?
O29 V8 K3 44.6(2) . . ?
O28 V8 K3 102.1(2) . . ?
O12 V8 K3 172.9(2) . . ?
O13 V8 K3 100.2(2) . . ?
V7 V8 K3 142.97(8) . . ?
V9 V8 K3 68.56(7) . . ?
V3 V8 K3 140.06(8) . . ?
K11 V8 K3 73.63(6) . . ?
K4 V8 K3 128.18(8) 2_655 . ?
O22 V9 O13 108.0(3) . . ?
O22 V9 O30 108.8(3) . . ?
O13 V9 O30 142.6(3) . . ?
O22 V9 O29 109.3(3) . . ?
O13 V9 O29 82.1(3) . . ?
O30 V9 O29 79.5(3) . . ?
O22 V9 O14 107.1(3) . . ?
O13 V9 O14 94.8(2) . . ?
O30 V9 O14 81.0(2) . . ?
O29 V9 O14 142.6(3) . . ?
O22 V9 V8 113.8(3) . . ?
O13 V9 V8 41.4(2) . . ?
O30 V9 V8 114.4(2) . . ?
O29 V9 V8 40.7(2) . . ?
O14 V9 V8 126.8(2) . . ?
O22 V9 V10 111.7(3) . . ?
O13 V9 V10 127.5(2) . . ?
O30 V9 V10 39.6(2) . . ?
O29 V9 V10 114.2(2) . . ?
O14 V9 V10 41.4(2) . . ?
V8 V9 V10 133.68(7) . . ?
O22 V9 V15 116.0(3) . . ?
O13 V9 V15 114.8(2) . . ?
O30 V9 V15 39.7(2) . . ?
O29 V9 V15 39.8(2) . . ?
O14 V9 V15 114.0(2) . . ?
V8 V9 V15 76.77(6) . . ?
V10 V9 V15 76.17(5) . . ?
O22 V9 K5 62.5(3) . . ?
O13 V9 K5 164.2(2) . . ?
O30 V9 K5 46.8(2) . . ?
O29 V9 K5 89.3(2) . . ?
O14 V9 K5 100.0(2) . . ?
V8 V9 K5 128.29(7) . . ?
V10 V9 K5 68.18(6) . . ?
V15 V9 K5 63.69(5) . . ?
O22 V9 K3 66.2(3) . . ?
O13 V9 K3 99.1(2) . . ?
O30 V9 K3 89.5(2) . . ?
O29 V9 K3 43.4(2) . . ?
O14 V9 K3 165.9(2) . . ?
V8 V9 K3 66.67(7) . . ?
V10 V9 K3 127.75(8) . . ?
V15 V9 K3 62.06(7) . . ?
K5 V9 K3 65.93(8) . . ?
O23 V10 O30 109.1(3) . . ?
O23 V10 O31 105.5(3) . . ?
O30 V10 O31 93.3(2) . . ?
O23 V10 O15 108.6(3) . . ?
O30 V10 O15 141.8(2) . . ?
O31 V10 O15 82.6(2) . . ?
O23 V10 O14 112.0(3) . . ?
O30 V10 O14 81.0(2) . . ?
O31 V10 O14 141.8(2) . . ?
O15 V10 O14 79.4(2) . . ?
O23 V10 V11 110.1(3) . . ?
O30 V10 V11 126.4(2) . . ?
O31 V10 V11 41.5(2) . . ?
O15 V10 V11 41.2(2) . . ?
O14 V10 V11 115.1(2) . . ?
O23 V10 V9 115.3(3) . . ?
O30 V10 V9 40.4(2) . . ?
O31 V10 V9 125.2(2) . . ?
O15 V10 V9 114.7(2) . . ?
O14 V10 V9 40.7(2) . . ?
V11 V10 V9 134.23(6) . . ?
O23 V10 V4 118.5(3) . . ?
O30 V10 V4 113.1(2) . . ?
O31 V10 V4 114.3(2) . . ?
O15 V10 V4 39.8(2) . . ?
O14 V10 V4 39.6(2) . . ?
V11 V10 V4 77.25(5) . . ?
V9 V10 V4 76.60(5) . . ?
O23 V10 K8A 57.0(5) . . ?
O30 V10 K8A 107.9(5) . . ?
O31 V10 K8A 48.5(5) . . ?
O15 V10 K8A 97.6(5) . . ?
O14 V10 K8A 167.3(5) . . ?
V11 V10 K8A 67.3(5) . . ?
V9 V10 K8A 146.7(4) . . ?
V4 V10 K8A 136.6(5) . . ?
O23 V10 K8B 53.1(6) . . ?
O30 V10 K8B 110.6(5) . . ?
O31 V10 K8B 52.4(5) . . ?
O15 V10 K8B 96.8(5) . . ?
O14 V10 K8B 162.9(5) . . ?
V11 V10 K8B 68.8(5) . . ?
V9 V10 K8B 148.2(5) . . ?
V4 V10 K8B 135.1(5) . . ?
K8A V10 K8B 4.4(9) . . ?
O23 V10 K10 57.8(3) . . ?
O30 V10 K10 166.7(2) . . ?
O31 V10 K10 92.6(2) . . ?
O15 V10 K10 50.9(2) . . ?
O14 V10 K10 101.4(2) . . ?
V11 V10 K10 64.66(6) . . ?
V9 V10 K10 139.73(8) . . ?
V4 V10 K10 75.05(8) . . ?
K8A V10 K10 67.8(4) . . ?
K8B V10 K10 64.4(5) . . ?
O23 V10 K5 64.1(3) . . ?
O30 V10 K5 45.0(2) . . ?
O31 V10 K5 104.7(2) . . ?
O15 V10 K5 170.6(2) . . ?
O14 V10 K5 97.7(2) . . ?
V11 V10 K5 145.17(7) . . ?
V9 V10 K5 66.16(5) . . ?
V4 V10 K5 136.97(6) . . ?
K8A V10 K5 83.3(5) . . ?
K8B V10 K5 83.4(5) . . ?
K10 V10 K5 121.81(8) . . ?
O24 V11 O15 105.4(3) . . ?
O24 V11 O31 106.9(3) . . ?
O15 V11 O31 82.5(2) . . ?
O24 V11 O16 109.5(3) . . ?
O15 V11 O16 95.8(2) . . ?
O31 V11 O16 142.7(2) . . ?
O24 V11 O32 109.3(3) . . ?
O15 V11 O32 144.2(2) . . ?
O31 V11 O32 79.6(2) . . ?
O16 V11 O32 80.6(2) . . ?
O24 V11 V10 108.9(2) . . ?
O15 V11 V10 41.6(2) . . ?
O31 V11 V10 41.0(2) . . ?
O16 V11 V10 128.9(2) . . ?
O32 V11 V10 116.2(2) . . ?
O24 V11 V12 115.7(2) . . ?
O15 V11 V12 127.3(2) . . ?
O31 V11 V12 113.2(2) . . ?
O16 V11 V12 41.0(2) . . ?
O32 V11 V12 39.6(2) . . ?
V10 V11 V12 134.40(7) . . ?
O24 V11 V16 114.9(2) . . ?
O15 V11 V16 115.1(2) . . ?
O31 V11 V16 39.1(2) . . ?
O16 V11 V16 114.3(2) . . ?
O32 V11 V16 40.6(2) . . ?
V10 V11 V16 77.21(5) . . ?
V12 V11 V16 76.13(5) . . ?
O24 V11 K8A 59.9(5) . . ?
O15 V11 K8A 95.9(5) . . ?
O31 V11 K8A 46.9(5) . . ?
O16 V11 K8A 166.1(5) . . ?
O32 V11 K8A 94.2(5) . . ?
V10 V11 K8A 65.0(5) . . ?
V12 V11 K8A 132.4(5) . . ?
V16 V11 K8A 67.0(4) . . ?
O24 V11 K10 51.5(2) . . ?
O15 V11 K10 53.9(2) . . ?
O31 V11 K10 95.9(2) . . ?
O16 V11 K10 113.2(2) . . ?
O32 V11 K10 158.5(2) . . ?
V10 V11 K10 69.00(7) . . ?
V12 V11 K10 150.83(8) . . ?
V16 V11 K10 132.19(8) . . ?
K8A V11 K10 68.5(4) . . ?
O24 V11 K8B 57.9(5) . . ?
O15 V11 K8B 92.9(5) . . ?
O31 V11 K8B 49.0(4) . . ?
O16 V11 K8B 166.4(4) . . ?
O32 V11 K8B 98.3(5) . . ?
V10 V11 K8B 63.8(4) . . ?
V12 V11 K8B 136.3(5) . . ?
V16 V11 K8B 70.9(4) . . ?
K8A V11 K8B 4.2(9) . . ?
K10 V11 K8B 64.3(5) . . ?
O24 V11 K7 29.0(2) . 2_656 ?
O15 V11 K7 127.3(2) . 2_656 ?
O31 V11 K7 123.6(2) . 2_656 ?
O16 V11 K7 87.0(2) . 2_656 ?
O32 V11 K7 88.2(2) . 2_656 ?
V10 V11 K7 137.56(7) . 2_656 ?
V12 V11 K7 86.82(6) . 2_656 ?
V16 V11 K7 111.15(7) . 2_656 ?
K8A V11 K7 79.9(5) . 2_656 ?
K10 V11 K7 76.63(7) . 2_656 ?
K8B V11 K7 79.4(4) . 2_656 ?
O25 V12 O33 106.4(3) . . ?
O25 V12 O32 107.5(3) . . ?
O33 V12 O32 95.3(3) . . ?
O25 V12 O16 108.5(3) . . ?
O33 V12 O16 144.0(3) . . ?
O32 V12 O16 82.2(2) . . ?
O25 V12 O17 108.0(3) . . ?
O33 V12 O17 83.3(3) . . ?
O32 V12 O17 143.4(3) . . ?
O16 V12 O17 78.2(2) . . ?
O25 V12 V13 111.6(3) . . ?
O33 V12 V13 41.9(2) . . ?
O32 V12 V13 128.2(2) . . ?
O16 V12 V13 114.6(2) . . ?
O17 V12 V13 41.5(2) . . ?
O25 V12 V11 114.2(3) . . ?
O33 V12 V11 127.0(2) . . ?
O32 V12 V11 41.4(2) . . ?
O16 V12 V11 40.8(2) . . ?
O17 V12 V11 113.1(2) . . ?
V13 V12 V11 133.37(6) . . ?
O25 V12 V5 116.8(3) . . ?
O33 V12 V5 114.6(2) . . ?
O32 V12 V5 113.9(2) . . ?
O16 V12 V5 39.4(2) . . ?
O17 V12 V5 39.0(2) . . ?
V13 V12 V5 76.47(5) . . ?
V11 V12 V5 75.63(5) . . ?
O18 V13 O10 106.3(3) . . ?
O18 V13 O17 108.1(3) . . ?
O10 V13 O17 95.6(3) . . ?
O18 V13 O26 108.0(3) . . ?
O10 V13 O26 81.7(2) . . ?
O17 V13 O26 143.0(3) . . ?
O18 V13 O33 109.7(3) . . ?
O10 V13 O33 143.0(3) . . ?
O17 V13 O33 81.3(2) . . ?
O26 V13 O33 79.4(2) . . ?
O18 V13 V12 113.6(2) . . ?
O10 V13 V12 128.1(2) . . ?
O17 V13 V12 41.7(2) . . ?
O26 V13 V12 114.0(2) . . ?
O33 V13 V12 39.7(2) . . ?
O18 V13 V6 112.1(2) . . ?
O10 V13 V6 41.1(2) . . ?
O17 V13 V6 127.1(2) . . ?
O26 V13 V6 40.6(2) . . ?
O33 V13 V6 114.3(2) . . ?
V12 V13 V6 133.42(7) . . ?
O18 V13 V17 116.6(2) . . ?
O10 V13 V17 114.0(2) . . ?
O17 V13 V17 114.1(2) . . ?
O26 V13 V17 39.5(2) . . ?
O33 V13 V17 39.9(2) . . ?
V12 V13 V17 76.01(5) . . ?
V6 V13 V17 76.19(5) . . ?
O18 V13 K5 32.2(2) . 1_545 ?
O10 V13 K5 130.6(2) . 1_545 ?
O17 V13 K5 83.6(2) . 1_545 ?
O26 V13 K5 125.8(2) . 1_545 ?
O33 V13 K5 85.9(2) . 1_545 ?
V12 V13 K5 81.45(6) . 1_545 ?
V6 V13 K5 143.89(6) . 1_545 ?
V17 V13 K5 111.08(6) . 1_545 ?
O18 V13 K3 30.8(2) . 1_545 ?
O10 V13 K3 84.4(2) . 1_545 ?
O17 V13 K3 132.9(2) . 1_545 ?
O26 V13 K3 83.8(2) . 1_545 ?
O33 V13 K3 124.4(2) . 1_545 ?
V12 V13 K3 143.35(8) . 1_545 ?
V6 V13 K3 81.30(7) . 1_545 ?
V17 V13 K3 108.59(8) . 1_545 ?
K5 V13 K3 62.72(7) 1_545 1_545 ?
O35 V14 O39 105.5(3) . . ?
O35 V14 O28 105.3(3) . . ?
O39 V14 O28 89.9(3) . . ?
O35 V14 O38 105.7(3) . . ?
O39 V14 O38 84.0(3) . . ?
O28 V14 O38 149.0(3) . . ?
O35 V14 O27 105.7(3) . . ?
O39 V14 O27 148.8(3) . . ?
O28 V14 O27 80.3(3) . . ?
O38 V14 O27 89.3(3) . . ?
O35 V14 V18 108.2(3) . . ?
O39 V14 V18 42.3(2) . . ?
O28 V14 V18 127.1(2) . . ?
O38 V14 V18 41.9(2) . . ?
O27 V14 V18 126.2(2) . . ?
O35 V14 V7 112.3(3) . . ?
O39 V14 V7 122.9(2) . . ?
O28 V14 V7 40.3(2) . . ?
O38 V14 V7 122.4(2) . . ?
O27 V14 V7 40.1(2) . . ?
V18 V14 V7 139.47(7) . . ?
O35 V14 K11 56.2(3) . . ?
O39 V14 K11 94.7(2) . . ?
O28 V14 K11 49.9(2) . . ?
O38 V14 K11 160.8(2) . . ?
O27 V14 K11 101.1(2) . . ?
V18 V14 K11 132.45(6) . . ?
V7 V14 K11 74.26(4) . . ?
O35 V14 K1 63.1(3) . 1_455 ?
O39 V14 K1 100.9(2) . 1_455 ?
O28 V14 K1 165.8(2) . 1_455 ?
O38 V14 K1 43.0(2) . 1_455 ?
O27 V14 K1 94.6(2) . 1_455 ?
V18 V14 K1 66.49(9) . 1_455 ?
V7 V14 K1 133.82(10) . 1_455 ?
K11 V14 K1 119.27(8) . 1_455 ?
O36 V15 O30 103.8(3) . . ?
O36 V15 O40 104.3(3) . . ?
O30 V15 O40 92.4(2) . . ?
O36 V15 O39 108.4(3) . . ?
O30 V15 O39 147.8(3) . . ?
O40 V15 O39 81.2(3) . . ?
O36 V15 O29 106.3(3) . . ?
O30 V15 O29 80.1(3) . . ?
O40 V15 O29 149.4(3) . . ?
O39 V15 O29 89.4(3) . . ?
O36 V15 V18 109.6(3) . . ?
O30 V15 V18 126.8(2) . . ?
O40 V15 V18 40.2(2) . . ?
O39 V15 V18 41.1(2) . . ?
O29 V15 V18 125.7(2) . . ?
O36 V15 V9 110.7(3) . . ?
O30 V15 V9 39.9(2) . . ?
O40 V15 V9 125.5(2) . . ?
O39 V15 V9 122.7(2) . . ?
O29 V15 V9 40.2(2) . . ?
V18 V15 V9 139.70(7) . . ?
O36 V15 K8B 57.6(5) . 2_566 ?
O30 V15 K8B 97.5(5) . 2_566 ?
O40 V15 K8B 47.0(5) . 2_566 ?
O39 V15 K8B 100.8(5) . 2_566 ?
O29 V15 K8B 163.0(5) . 2_566 ?
V18 V15 K8B 69.2(5) . 2_566 ?
V9 V15 K8B 135.4(5) . 2_566 ?
O36 V15 K8A 57.1(5) . 2_566 ?
O30 V15 K8A 93.5(5) . 2_566 ?
O40 V15 K8A 48.3(5) . 2_566 ?
O39 V15 K8A 105.0(5) . 2_566 ?
O29 V15 K8A 160.5(5) . 2_566 ?
V18 V15 K8A 72.7(5) . 2_566 ?
V9 V15 K8A 131.2(4) . 2_566 ?
K8B V15 K8A 4.2(9) 2_566 2_566 ?
O36 V15 K5 53.3(2) . . ?
O30 V15 K5 50.5(2) . . ?
O40 V15 K5 104.0(2) . . ?
O39 V15 K5 161.6(2) . . ?
O29 V15 K5 94.0(2) . . ?
V18 V15 K5 140.23(7) . . ?
V9 V15 K5 68.90(6) . . ?
K8B V15 K5 72.1(5) 2_566 . ?
K8A V15 K5 68.3(5) 2_566 . ?
O36 V15 K3 56.6(3) . . ?
O30 V15 K3 97.5(2) . . ?
O40 V15 K3 160.1(2) . . ?
O39 V15 K3 98.8(2) . . ?
O29 V15 K3 50.0(2) . . ?
V18 V15 K3 135.41(8) . . ?
V9 V15 K3 71.24(8) . . ?
K8B V15 K3 114.3(5) 2_566 . ?
K8A V15 K3 113.6(5) 2_566 . ?
K5 V15 K3 70.18(8) . . ?
O37 V16 O31 105.6(3) . . ?
O37 V16 O40 104.0(3) . . ?
O31 V16 O40 91.2(2) . . ?
O37 V16 O41 107.3(3) . . ?
O31 V16 O41 147.1(3) . . ?
O40 V16 O41 80.6(3) . . ?
O37 V16 O32 106.7(3) . . ?
O31 V16 O32 80.4(2) . . ?
O40 V16 O32 149.3(2) . . ?
O41 V16 O32 90.6(2) . . ?
O37 V16 V18 108.7(3) . . ?
O31 V16 V18 125.4(2) . . ?
O40 V16 V18 40.1(2) . . ?
O41 V16 V18 40.6(2) . . ?
O32 V16 V18 126.1(2) . . ?
O37 V16 V11 112.4(3) . . ?
O31 V16 V11 39.7(2) . . ?
O40 V16 V11 124.2(2) . . ?
O41 V16 V11 123.5(2) . . ?
O32 V16 V11 40.7(2) . . ?
V18 V16 V11 138.84(7) . . ?
O37 V16 K8B 58.6(5) . 2_566 ?
O31 V16 K8B 96.4(5) . 2_566 ?
O40 V16 K8B 46.0(4) . 2_566 ?
O41 V16 K8B 100.3(5) . 2_566 ?
O32 V16 K8B 163.7(4) . 2_566 ?
V18 V16 K8B 68.7(4) . 2_566 ?
V11 V16 K8B 134.4(5) . 2_566 ?
O37 V16 K8A 60.4(5) . . ?
O31 V16 K8A 45.2(5) . . ?
O40 V16 K8A 102.5(5) . . ?
O41 V16 K8A 167.7(5) . . ?
O32 V16 K8A 92.4(5) . . ?
V18 V16 K8A 140.5(5) . . ?
V11 V16 K8A 64.8(4) . . ?
K8B V16 K8A 74.5(6) 2_566 . ?
O37 V16 K8A 59.0(5) . 2_566 ?
O31 V16 K8A 92.2(5) . 2_566 ?
O40 V16 K8A 46.5(5) . 2_566 ?
O41 V16 K8A 104.3(5) . 2_566 ?
O32 V16 K8A 161.7(5) . 2_566 ?
V18 V16 K8A 71.7(4) . 2_566 ?
V11 V16 K8A 130.2(4) . 2_566 ?
K8B V16 K8A 4.3(9) 2_566 2_566 ?
K8A V16 K8A 70.9(7) . 2_566 ?
O37 V16 K6 64.8(3) . . ?
O31 V16 K6 167.4(2) . . ?
O40 V16 K6 98.9(2) . . ?
O41 V16 K6 43.4(2) . . ?
O32 V16 K6 94.3(2) . . ?
V18 V16 K6 66.85(5) . . ?
V11 V16 K6 134.25(6) . . ?
K8B V16 K6 85.5(5) 2_566 . ?
K8A V16 K6 124.4(4) . . ?
K8A V16 K6 89.5(5) 2_566 . ?
O37 V16 K8B 62.8(5) . . ?
O31 V16 K8B 42.8(4) . . ?
O40 V16 K8B 102.3(5) . . ?
O41 V16 K8B 170.1(4) . . ?
O32 V16 K8B 91.5(5) . . ?
V18 V16 K8B 141.0(4) . . ?
V11 V16 K8B 62.8(4) . . ?
K8B V16 K8B 75.8(7) 2_566 . ?
K8A V16 K8B 2.4(8) . . ?
K8A V16 K8B 72.1(6) 2_566 . ?
K6 V16 K8B 126.8(4) . . ?
O34 V17 O41 104.9(3) . . ?
O34 V17 O26 105.8(3) . . ?
O41 V17 O26 149.3(3) . . ?
O34 V17 O38 105.2(3) . . ?
O41 V17 O38 82.6(3) . . ?
O26 V17 O38 89.8(3) . . ?
O34 V17 O33 105.9(3) . . ?
O41 V17 O33 90.5(3) . . ?
O26 V17 O33 80.8(3) . . ?
O38 V17 O33 148.8(3) . . ?
O34 V17 V18 107.7(2) . . ?
O41 V17 V18 41.3(2) . . ?
O26 V17 V18 126.4(2) . . ?
O38 V17 V18 41.5(2) . . ?
O33 V17 V18 126.6(2) . . ?
O34 V17 V13 112.8(2) . . ?
O41 V17 V13 123.7(2) . . ?
O26 V17 V13 40.3(2) . . ?
O38 V17 V13 122.9(2) . . ?
O33 V17 V13 40.5(2) . . ?
V18 V17 V13 139.53(7) . . ?
O34 V17 K1 56.0(2) . 1_455 ?
O41 V17 K1 100.4(2) . 1_455 ?
O26 V17 K1 96.9(2) . 1_455 ?
O38 V17 K1 49.6(2) . 1_455 ?
O33 V17 K1 160.7(2) . 1_455 ?
V18 V17 K1 70.05(10) . 1_455 ?
V13 V17 K1 135.05(11) . 1_455 ?
O34 V17 K6 55.2(2) . . ?
O41 V17 K6 50.2(2) . . ?
O26 V17 K6 159.6(2) . . ?
O38 V17 K6 101.9(2) . . ?
O33 V17 K6 96.6(2) . . ?
V18 V17 K6 71.28(6) . . ?
V13 V17 K6 134.63(7) . . ?
K1 V17 K6 78.79(10) 1_455 . ?
O42 V18 O38 109.7(4) . . ?
O42 V18 O41 110.1(4) . . ?
O38 V18 O41 83.2(3) . . ?
O42 V18 O40 111.5(4) . . ?
O38 V18 O40 138.8(3) . . ?
O41 V18 O40 82.0(3) . . ?
O42 V18 O39 111.3(4) . . ?
O38 V18 O39 83.3(2) . . ?
O41 V18 O39 138.5(3) . . ?
O40 V18 O39 82.9(3) . . ?
O42 V18 V14 115.0(3) . . ?
O38 V18 V14 41.8(2) . . ?
O41 V18 V14 117.1(2) . . ?
O40 V18 V14 116.7(2) . . ?
O39 V18 V14 41.6(2) . . ?
O42 V18 V17 114.5(3) . . ?
O38 V18 V17 41.9(2) . . ?
O41 V18 V17 41.5(2) . . ?
O40 V18 V17 115.8(2) . . ?
O39 V18 V17 116.9(2) . . ?
V14 V18 V17 80.02(6) . . ?
O42 V18 V15 117.0(3) . . ?
O38 V18 V15 116.5(2) . . ?
O41 V18 V15 115.5(2) . . ?
O40 V18 V15 41.5(2) . . ?
O39 V18 V15 41.5(2) . . ?
V14 V18 V15 79.38(6) . . ?
V17 V18 V15 128.49(7) . . ?
O42 V18 V16 116.1(3) . . ?
O38 V18 V16 116.5(2) . . ?
O41 V18 V16 41.4(2) . . ?
O40 V18 V16 40.7(2) . . ?
O39 V18 V16 115.6(2) . . ?
V14 V18 V16 128.86(7) . . ?
V17 V18 V16 79.09(6) . . ?
V15 V18 V16 78.28(6) . . ?
O42 V18 K1 65.0(3) . 1_455 ?
O38 V18 K1 44.9(2) . 1_455 ?
O41 V18 K1 94.8(2) . 1_455 ?
O40 V18 K1 174.3(2) . 1_455 ?
O39 V18 K1 102.5(2) . 1_455 ?
V14 V18 K1 68.94(8) . 1_455 ?
V17 V18 K1 63.52(9) . 1_455 ?
V15 V18 K1 143.78(9) . 1_455 ?
V16 V18 K1 135.73(9) . 1_455 ?
O42 V18 K8B 68.3(5) . 2_566 ?
O38 V18 K8B 177.9(5) . 2_566 ?
O41 V18 K8B 97.9(5) . 2_566 ?
O40 V18 K8B 43.2(5) . 2_566 ?
O39 V18 K8B 97.0(5) . 2_566 ?
V14 V18 K8B 138.2(4) . 2_566 ?
V17 V18 K8B 139.1(4) . 2_566 ?
V15 V18 K8B 64.6(4) . 2_566 ?
V16 V18 K8B 65.3(4) . 2_566 ?
K1 V18 K8B 133.2(4) 1_455 2_566 ?
O42 V18 K6 66.1(3) . . ?
O38 V18 K6 94.8(2) . . ?
O41 V18 K6 44.2(2) . . ?
O40 V18 K6 100.8(2) . . ?
O39 V18 K6 176.1(2) . . ?
V14 V18 K6 136.14(7) . . ?
V17 V18 K6 62.89(6) . . ?
V15 V18 K6 142.03(7) . . ?
V16 V18 K6 68.31(6) . . ?
K1 V18 K6 73.79(9) 1_455 . ?
K8B V18 K6 84.8(4) 2_566 . ?
V1 O1 K9 94.0(3) . . ?
V1 O1 K7 99.8(3) . . ?
K9 O1 K7 165.5(3) . . ?
V1 O1 K1 90.8(3) . . ?
K9 O1 K1 88.3(2) . . ?
K7 O1 K1 96.0(2) . . ?
V1 O2 V5 93.6(2) . . ?
V1 O2 V2 97.6(3) . . ?
V5 O2 V2 146.9(3) . . ?
V1 O3 V2 98.3(3) . . ?
V1 O3 V3 100.5(3) . . ?
V2 O3 V3 144.5(3) . . ?
V1 O3 K9 97.1(2) . . ?
V2 O3 K9 106.8(3) . . ?
V3 O3 K9 100.5(2) . . ?
V4 O4 V1 95.4(3) . . ?
V4 O4 V3 147.5(3) . . ?
V1 O4 V3 99.3(3) . . ?
V4 O4 K1 99.4(2) . . ?
V1 O4 K1 102.2(3) . . ?
V3 O4 K1 105.6(3) . . ?
V1 O5 V5 93.6(3) . . ?
V1 O5 V4 94.9(3) . . ?
V5 O5 V4 147.8(3) . . ?
V1 O5 K7 91.7(2) . . ?
V5 O5 K7 97.7(2) . . ?
V4 O5 K7 113.0(2) . . ?
V2 O6 K4 145.8(4) . . ?
V2 O6 K9 95.9(3) . 2_655 ?
K4 O6 K9 109.6(2) . 2_655 ?
V2 O6 K9 94.1(3) . . ?
K4 O6 K9 103.9(2) . . ?
K9 O6 K9 98.4(2) 2_655 . ?
V3 O7 K2 154.9(4) . 2_665 ?
V3 O7 K9 98.3(3) . . ?
K2 O7 K9 100.5(2) 2_665 . ?
V3 O7 K4 95.3(3) . 2_655 ?
K2 O7 K4 98.5(2) 2_665 2_655 ?
K9 O7 K4 98.2(2) . 2_655 ?
V3 O7 K1 91.8(3) . . ?
K2 O7 K1 72.6(2) 2_665 . ?
K9 O7 K1 87.1(2) . . ?
K4 O7 K1 170.4(2) 2_655 . ?
V4 O8 K6 153.2(4) . 1_655 ?
V4 O8 K1 98.2(3) . . ?
K6 O8 K1 105.1(2) 1_655 . ?
V5 O9 K10 141.4(4) . 2_656 ?
V5 O9 K7 104.2(3) . . ?
K10 O9 K7 107.3(2) 2_656 . ?
V13 O10 V2 142.0(3) . . ?
V13 O10 V6 98.6(3) . . ?
V2 O10 V6 99.5(3) . . ?
V2 O11 V7 146.0(3) . . ?
V2 O11 V6 101.2(3) . . ?
V7 O11 V6 97.7(3) . . ?
V2 O11 K9 100.8(2) . 2_655 ?
V7 O11 K9 101.8(2) . 2_655 ?
V6 O11 K9 103.7(3) . 2_655 ?
V3 O12 V7 143.4(3) . . ?
V3 O12 V8 101.4(3) . . ?
V7 O12 V8 98.1(3) . . ?
V3 O12 K4 101.6(3) . 2_655 ?
V7 O12 K4 102.6(3) . 2_655 ?
V8 O12 K4 105.5(2) . 2_655 ?
V9 O13 V3 141.0(3) . . ?
V9 O13 V8 97.9(3) . . ?
V3 O13 V8 99.8(3) . . ?
V4 O14 V9 143.5(3) . . ?
V4 O14 V10 99.4(3) . . ?
V9 O14 V10 97.8(3) . . ?
V4 O15 V11 143.7(3) . . ?
V4 O15 V10 100.0(3) . . ?
V11 O15 V10 97.1(3) . . ?
V4 O15 K10 114.7(3) . . ?
V11 O15 K10 94.0(2) . . ?
V10 O15 K10 98.1(2) . . ?
V12 O16 V11 98.2(3) . . ?
V12 O16 V5 101.3(3) . . ?
V11 O16 V5 139.5(3) . . ?
V5 O17 V13 142.2(3) . . ?
V5 O17 V12 101.6(3) . . ?
V13 O17 V12 96.8(3) . . ?
V13 O18 K5 129.3(3) . 1_545 ?
V13 O18 K3 132.0(3) . 1_545 ?
K5 O18 K3 98.2(2) 1_545 1_545 ?
V6 O19 K9 91.2(3) . 2_655 ?
V7 O20 K9 94.2(3) . 2_655 ?
V7 O20 K4 94.4(3) . 2_655 ?
K9 O20 K4 96.5(2) 2_655 2_655 ?
V8 O21 K2 159.6(4) . . ?
V8 O21 K11 95.5(3) . . ?
K2 O21 K11 101.7(2) . . ?
V8 O21 K3 91.4(3) . . ?
K2 O21 K3 78.9(2) . . ?
K11 O21 K3 86.1(2) . . ?
V9 O22 K5 91.8(3) . . ?
V10 O23 K8B 99.9(7) . . ?
V10 O23 K8A 95.8(6) . . ?
K8B O23 K8A 4.7(11) . . ?
V10 O23 K10 96.6(3) . . ?
K8B O23 K10 79.5(6) . . ?
K8A O23 K10 82.3(5) . . ?
V11 O24 K7 134.4(3) . 2_656 ?
V11 O24 K10 102.7(3) . . ?
K7 O24 K10 115.0(2) 2_656 . ?
V11 O24 K8A 93.5(6) . . ?
K7 O24 K8A 113.9(6) 2_656 . ?
K10 O24 K8A 84.7(6) . . ?
V11 O24 K8B 96.1(5) . . ?
K7 O24 K8B 114.4(5) 2_656 . ?
K10 O24 K8B 79.9(6) . . ?
K8A O24 K8B 5.0(10) . . ?
V12 O25 K6 154.0(4) . 2_556 ?
V17 O26 V6 142.4(3) . . ?
V17 O26 V13 100.1(3) . . ?
V6 O26 V13 97.7(3) . . ?
V6 O27 V14 143.4(3) . . ?
V6 O27 V7 97.1(3) . . ?
V14 O27 V7 100.3(3) . . ?
V14 O28 V8 143.9(3) . . ?
V14 O28 V7 100.4(3) . . ?
V8 O28 V7 97.5(3) . . ?
V14 O28 K11 98.6(2) . . ?
V8 O28 K11 102.3(2) . . ?
V7 O28 K11 114.0(2) . . ?
V8 O29 V9 98.0(3) . . ?
V8 O29 V15 143.3(3) . . ?
V9 O29 V15 100.0(3) . . ?
V8 O29 K3 106.4(3) . . ?
V9 O29 K3 108.0(3) . . ?
V15 O29 K3 98.0(2) . . ?
V10 O30 V15 143.9(3) . . ?
V10 O30 V9 100.0(3) . . ?
V15 O30 V9 100.4(3) . . ?
V10 O30 K5 106.4(2) . . ?
V15 O30 K5 97.5(2) . . ?
V9 O30 K5 103.2(2) . . ?
V10 O31 V16 146.0(3) . . ?
V10 O31 V11 97.5(3) . . ?
V16 O31 V11 101.2(3) . . ?
V10 O31 K8A 99.2(7) . . ?
V16 O31 K8A 104.5(6) . . ?
V11 O31 K8A 101.3(6) . . ?
V10 O31 K8B 94.7(6) . . ?
V16 O31 K8B 109.6(6) . . ?
V11 O31 K8B 99.6(6) . . ?
K8A O31 K8B 5.1(11) . . ?
V12 O32 V16 142.3(3) . . ?
V12 O32 V11 99.1(3) . . ?
V16 O32 V11 98.7(3) . . ?
V12 O33 V17 143.6(3) . . ?
V12 O33 V13 98.4(3) . . ?
V17 O33 V13 99.5(3) . . ?
V17 O34 K7 152.5(4) . 1_455 ?
V17 O34 K6 98.2(3) . . ?
K7 O34 K6 87.9(2) 1_455 . ?
V17 O34 K1 97.3(3) . 1_455 ?
K7 O34 K1 108.2(2) 1_455 1_455 ?
K6 O34 K1 99.3(2) . 1_455 ?
V14 O35 K2 148.6(4) . 2_565 ?
V14 O35 K11 97.7(3) . . ?
K2 O35 K11 101.7(2) 2_565 . ?
V14 O35 K1 91.7(3) . 1_455 ?
K2 O35 K1 69.9(2) 2_565 1_455 ?
K11 O35 K1 170.6(2) . 1_455 ?
V15 O36 K5 100.4(3) . . ?
V15 O36 K3 96.7(3) . . ?
K5 O36 K3 87.9(2) . . ?
V15 O36 K8A 96.0(6) . 2_566 ?
K5 O36 K8A 85.1(6) . 2_566 ?
K3 O36 K8A 166.4(6) . 2_566 ?
V15 O36 K8B 95.9(6) . 2_566 ?
K5 O36 K8B 90.0(6) . 2_566 ?
K3 O36 K8B 167.4(6) . 2_566 ?
K8A O36 K8B 5.0(10) 2_566 2_566 ?
V16 O37 K5 150.7(4) . 2_566 ?
V16 O37 K8B 95.5(6) . 2_566 ?
K5 O37 K8B 113.8(5) 2_566 2_566 ?
V16 O37 K8A 94.9(6) . 2_566 ?
K5 O37 K8A 114.2(5) 2_566 2_566 ?
K8B O37 K8A 5.0(10) 2_566 2_566 ?
V16 O37 K8A 93.5(6) . . ?
K5 O37 K8A 86.4(5) 2_566 . ?
K8B O37 K8A 88.9(9) 2_566 . ?
K8A O37 K8A 84.1(7) 2_566 . ?
V18 O38 V14 96.3(3) . . ?
V18 O38 V17 96.7(3) . . ?
V14 O38 V17 146.4(3) . . ?
V18 O38 K1 105.5(3) . 1_455 ?
V14 O38 K1 108.3(3) . 1_455 ?
V17 O38 K1 97.8(2) . 1_455 ?
V14 O39 V18 96.1(3) . . ?
V14 O39 V15 146.0(3) . . ?
V18 O39 V15 97.4(3) . . ?
V18 O40 V16 99.2(3) . . ?
V18 O40 V15 98.3(3) . . ?
V16 O40 V15 143.3(3) . . ?
V18 O40 K8B 108.1(7) . 2_566 ?
V16 O40 K8B 103.4(6) . 2_566 ?
V15 O40 K8B 101.3(6) . 2_566 ?
V18 O40 K8A 113.8(6) . 2_566 ?
V16 O40 K8A 102.7(7) . 2_566 ?
V15 O40 K8A 99.3(7) . 2_566 ?
K8B O40 K8A 5.8(12) 2_566 2_566 ?
V18 O41 V17 97.2(3) . . ?
V18 O41 V16 98.0(3) . . ?
V17 O41 V16 144.9(3) . . ?
V18 O41 K6 107.1(2) . . ?
V17 O41 K6 97.5(2) . . ?
V16 O41 K6 107.8(3) . . ?
V18 O42 K1 89.0(3) . 1_455 ?
O53 K1 O38 84.3(4) . 1_655 ?
O53 K1 O4 107.5(4) . . ?
O38 K1 O4 162.1(3) 1_655 . ?
O53 K1 O8 143.3(4) . . ?
O38 K1 O8 104.6(2) 1_655 . ?
O4 K1 O8 58.0(2) . . ?
O53 K1 O34 89.9(4) . 1_655 ?
O38 K1 O34 59.2(2) 1_655 1_655 ?
O4 K1 O34 106.4(2) . 1_655 ?
O8 K1 O34 66.4(2) . 1_655 ?
O53 K1 O1 65.6(4) . . ?
O38 K1 O1 119.6(2) 1_655 . ?
O4 K1 O1 57.3(2) . . ?
O8 K1 O1 79.5(2) . . ?
O34 K1 O1 69.2(2) 1_655 . ?
O53 K1 O7 71.6(4) . . ?
O38 K1 O7 142.3(2) 1_655 . ?
O4 K1 O7 55.5(2) . . ?
O8 K1 O7 112.1(2) . . ?
O34 K1 O7 145.4(2) 1_655 . ?
O1 K1 O7 76.5(2) . . ?
O53 K1 O42 138.5(4) . 1_655 ?
O38 K1 O42 55.6(2) 1_655 1_655 ?
O4 K1 O42 114.0(2) . 1_655 ?
O8 K1 O42 66.4(2) . 1_655 ?
O34 K1 O42 78.8(2) 1_655 1_655 ?
O1 K1 O42 140.4(2) . 1_655 ?
O7 K1 O42 134.1(2) . 1_655 ?
O53 K1 O35 74.1(4) . 1_655 ?
O38 K1 O35 53.6(2) 1_655 1_655 ?
O4 K1 O35 141.7(2) . 1_655 ?
O8 K1 O35 139.5(2) . 1_655 ?
O34 K1 O35 111.8(2) 1_655 1_655 ?
O1 K1 O35 139.8(2) . 1_655 ?
O7 K1 O35 91.4(2) . 1_655 ?
O42 K1 O35 73.5(2) 1_655 1_655 ?
O53 K1 V17 84.6(4) . 1_655 ?
O38 K1 V17 32.63(13) 1_655 1_655 ?
O4 K1 V17 133.0(2) . 1_655 ?
O8 K1 V17 84.9(2) . 1_655 ?
O34 K1 V17 26.74(12) 1_655 1_655 ?
O1 K1 V17 90.9(2) . 1_655 ?
O7 K1 V17 156.0(2) . 1_655 ?
O42 K1 V17 67.45(15) 1_655 1_655 ?
O35 K1 V17 85.19(13) 1_655 1_655 ?
O53 K1 V4 131.5(4) . . ?
O38 K1 V4 131.0(2) 1_655 . ?
O4 K1 V4 31.50(13) . . ?
O8 K1 V4 26.50(12) . . ?
O34 K1 V4 85.1(2) 1_655 . ?
O1 K1 V4 67.54(14) . . ?
O7 K1 V4 86.02(14) . . ?
O42 K1 V4 87.6(2) 1_655 . ?
O35 K1 V4 150.9(2) 1_655 . ?
V17 K1 V4 108.20(12) 1_655 . ?
O53 K1 K2 60.9(4) . 2_665 ?
O38 K1 K2 98.6(2) 1_655 2_665 ?
O4 K1 K2 98.9(2) . 2_665 ?
O8 K1 K2 147.4(2) . 2_665 ?
O34 K1 K2 146.2(2) 1_655 2_665 ?
O1 K1 K2 108.6(2) . 2_665 ?
O7 K1 K2 44.51(13) . 2_665 ?
O42 K1 K2 111.0(2) 1_655 2_665 ?
O35 K1 K2 47.16(13) 1_655 2_665 ?
V17 K1 K2 125.43(13) 1_655 2_665 ?
V4 K1 K2 126.38(13) . 2_665 ?
O7 K2 O21 139.5(3) 2_665 . ?
O7 K2 O35 125.3(3) 2_665 2_565 ?
O21 K2 O35 81.7(2) . 2_565 ?
O7 K2 O44A 125.9(3) 2_665 . ?
O21 K2 O44A 90.9(3) . . ?
O35 K2 O44A 66.7(3) 2_565 . ?
O7 K2 O55 87.6(3) 2_665 . ?
O21 K2 O55 82.4(3) . . ?
O35 K2 O55 142.6(3) 2_565 . ?
O44A K2 O55 79.9(3) . . ?
O7 K2 O44B 121.0(4) 2_665 . ?
O21 K2 O44B 96.6(4) . . ?
O35 K2 O44B 65.9(4) 2_565 . ?
O44A K2 O44B 6.1(5) . . ?
O55 K2 O44B 82.7(4) . . ?
O7 K2 O53 73.3(4) 2_665 2_665 ?
O21 K2 O53 147.3(4) . 2_665 ?
O35 K2 O53 74.7(4) 2_565 2_665 ?
O44A K2 O53 59.1(4) . 2_665 ?
O55 K2 O53 102.8(4) . 2_665 ?
O44B K2 O53 53.1(5) . 2_665 ?
O7 K2 O52 66.9(4) 2_665 2_655 ?
O21 K2 O52 77.0(4) . 2_655 ?
O35 K2 O52 106.9(4) 2_565 2_655 ?
O44A K2 O52 167.2(4) . 2_655 ?
O55 K2 O52 102.2(4) . 2_655 ?
O44B K2 O52 171.3(5) . 2_655 ?
O53 K2 O52 131.4(5) 2_665 2_655 ?
O7 K2 K1 62.9(2) 2_665 2_665 ?
O21 K2 K1 137.5(3) . 2_665 ?
O35 K2 K1 62.9(2) 2_565 2_665 ?
O44A K2 K1 95.6(3) . 2_665 ?
O55 K2 K1 140.1(2) . 2_665 ?
O44B K2 K1 90.0(4) . 2_665 ?
O53 K2 K1 45.4(3) 2_665 2_665 ?
O52 K2 K1 90.8(3) 2_655 2_665 ?
O7 K2 K3 132.1(2) 2_665 . ?
O21 K2 K3 59.7(2) . . ?
O35 K2 K3 96.4(2) 2_565 . ?
O44A K2 K3 46.4(3) . . ?
O55 K2 K3 46.6(2) . . ?
O44B K2 K3 51.9(4) . . ?
O53 K2 K3 100.3(4) 2_665 . ?
O52 K2 K3 126.9(3) 2_655 . ?
K1 K2 K3 141.9(2) 2_665 . ?
O7 K2 K9 43.0(2) 2_665 2_665 ?
O21 K2 K9 156.0(2) . 2_665 ?
O35 K2 K9 116.4(2) 2_565 2_665 ?
O44A K2 K9 83.1(3) . 2_665 ?
O55 K2 K9 73.7(2) . 2_665 ?
O44B K2 K9 78.6(4) . 2_665 ?
O53 K2 K9 42.2(3) 2_665 2_665 ?
O52 K2 K9 109.6(3) 2_655 2_665 ?
K1 K2 K9 66.38(11) 2_665 2_665 ?
K3 K2 K9 100.78(13) . 2_665 ?
O7 K2 K4 45.3(2) 2_665 1_565 ?
O21 K2 K4 101.5(2) . 1_565 ?
O35 K2 K4 166.7(2) 2_565 1_565 ?
O44A K2 K4 125.6(3) . 1_565 ?
O55 K2 K4 50.6(2) . 1_565 ?
O44B K2 K4 125.8(4) . 1_565 ?
O53 K2 K4 106.6(3) 2_665 1_565 ?
O52 K2 K4 62.0(3) 2_655 1_565 ?
K1 K2 K4 108.19(11) 2_665 1_565 ?
K3 K2 K4 96.32(12) . 1_565 ?
K9 K2 K4 64.59(8) 2_665 1_565 ?
O18 K3 O50 146.5(4) 1_565 . ?
O18 K3 O44A 120.1(3) 1_565 . ?
O50 K3 O44A 76.7(4) . . ?
O18 K3 O29 105.8(2) 1_565 . ?
O50 K3 O29 77.4(3) . . ?
O44A K3 O29 128.5(3) . . ?
O18 K3 O55 66.7(3) 1_565 . ?
O50 K3 O55 146.9(4) . . ?
O44A K3 O55 84.0(3) . . ?
O29 K3 O55 94.6(3) . . ?
O18 K3 O51 74.9(3) 1_565 . ?
O50 K3 O51 86.7(4) . . ?
O44A K3 O51 68.9(4) . . ?
O29 K3 O51 151.2(3) . . ?
O55 K3 O51 111.3(4) . . ?
O18 K3 O36 81.8(2) 1_565 . ?
O50 K3 O36 71.5(3) . . ?
O44A K3 O36 144.7(3) . . ?
O29 K3 O36 58.5(2) . . ?
O55 K3 O36 131.3(3) . . ?
O51 K3 O36 93.8(3) . . ?
O18 K3 O44B 116.5(4) 1_565 . ?
O50 K3 O44B 77.2(5) . . ?
O44A K3 O44B 6.1(5) . . ?
O29 K3 O44B 134.0(4) . . ?
O55 K3 O44B 86.5(4) . . ?
O51 K3 O44B 62.8(5) . . ?
O36 K3 O44B 141.9(4) . . ?
O18 K3 O21 132.5(2) 1_565 . ?
O50 K3 O21 77.1(3) . . ?
O44A K3 O21 77.2(3) . . ?
O29 K3 O21 54.0(2) . . ?
O55 K3 O21 72.4(2) . . ?
O51 K3 O21 145.0(3) . . ?
O36 K3 O21 109.7(2) . . ?
O44B K3 O21 83.2(4) . . ?
O18 K3 V15 95.1(2) 1_565 . ?
O50 K3 V15 69.7(3) . . ?
O44A K3 V15 144.3(3) . . ?
O29 K3 V15 32.01(13) . . ?
O55 K3 V15 118.5(2) . . ?
O51 K3 V15 119.7(3) . . ?
O36 K3 V15 26.68(12) . . ?
O44B K3 V15 146.3(4) . . ?
O21 K3 V15 83.65(13) . . ?
O18 K3 V8 124.1(2) 1_565 . ?
O50 K3 V8 74.5(3) . . ?
O44A K3 V8 100.8(3) . . ?
O29 K3 V8 28.99(13) . . ?
O55 K3 V8 83.1(2) . . ?
O51 K3 V8 160.5(3) . . ?
O36 K3 V8 85.56(14) . . ?
O44B K3 V8 106.6(4) . . ?
O21 K3 V8 25.06(11) . . ?
V15 K3 V8 59.05(6) . . ?
O18 K3 K2 115.6(2) 1_565 . ?
O50 K3 K2 97.3(3) . . ?
O44A K3 K2 47.6(3) . . ?
O29 K3 K2 93.4(2) . . ?
O55 K3 K2 50.6(2) . . ?
O51 K3 K2 112.6(3) . . ?
O36 K3 K2 151.0(2) . . ?
O44B K3 K2 53.1(4) . . ?
O21 K3 K2 41.37(14) . . ?
V15 K3 K2 124.61(12) . . ?
V8 K3 K2 65.56(9) . . ?
O6 K4 O52 128.7(4) . . ?
O6 K4 O12 92.9(2) . 2_655 ?
O52 K4 O12 111.1(4) . 2_655 ?
O6 K4 O57 70.2(5) . . ?
O52 K4 O57 126.0(6) . . ?
O12 K4 O57 118.3(5) 2_655 . ?
O6 K4 O54 75.0(4) . . ?
O52 K4 O54 85.8(6) . . ?
O12 K4 O54 163.0(4) 2_655 . ?
O57 K4 O54 46.7(6) . . ?
O6 K4 O7 77.2(2) . 2_655 ?
O52 K4 O7 79.6(4) . 2_655 ?
O12 K4 O7 56.8(2) 2_655 2_655 ?
O57 K4 O7 146.9(5) . 2_655 ?
O54 K4 O7 129.2(4) . 2_655 ?
O6 K4 O20 83.3(2) . 2_655 ?
O52 K4 O20 147.7(4) . 2_655 ?
O12 K4 O20 56.0(2) 2_655 2_655 ?
O57 K4 O20 63.1(5) . 2_655 ?
O54 K4 O20 109.8(4) . 2_655 ?
O7 K4 O20 108.1(2) 2_655 2_655 ?
O6 K4 O55 67.1(2) . 1_545 ?
O52 K4 O55 62.6(4) . 1_545 ?
O12 K4 O55 129.3(2) 2_655 1_545 ?
O57 K4 O55 98.7(5) . 1_545 ?
O54 K4 O55 57.1(4) . 1_545 ?
O7 K4 O55 73.2(2) 2_655 1_545 ?
O20 K4 O55 149.6(2) 2_655 1_545 ?
O6 K4 V3 83.9(2) . 2_655 ?
O52 K4 V3 94.5(4) . 2_655 ?
O12 K4 V3 30.54(13) 2_655 2_655 ?
O57 K4 V3 139.5(5) . 2_655 ?
O54 K4 V3 152.9(4) . 2_655 ?
O7 K4 V3 26.22(12) 2_655 2_655 ?
O20 K4 V3 83.93(13) 2_655 2_655 ?
O55 K4 V3 99.2(2) 1_545 2_655 ?
O6 K4 V7 87.2(2) . 2_655 ?
O52 K4 V7 134.8(4) . 2_655 ?
O12 K4 V7 30.23(13) 2_655 2_655 ?
O57 K4 V7 88.5(5) . 2_655 ?
O54 K4 V7 135.0(4) . 2_655 ?
O7 K4 V7 84.17(13) 2_655 2_655 ?
O20 K4 V7 25.82(11) 2_655 2_655 ?
O55 K4 V7 148.6(2) 1_545 2_655 ?
V3 K4 V7 58.83(6) 2_655 2_655 ?
O6 K4 V8 122.3(2) . 2_655 ?
O52 K4 V8 89.3(4) . 2_655 ?
O12 K4 V8 29.45(12) 2_655 2_655 ?
O57 K4 V8 125.4(5) . 2_655 ?
O54 K4 V8 160.0(4) . 2_655 ?
O7 K4 V8 68.52(13) 2_655 2_655 ?
O20 K4 V8 66.19(14) 2_655 2_655 ?
O55 K4 V8 135.9(2) 1_545 2_655 ?
V3 K4 V8 46.88(5) 2_655 2_655 ?
V7 K4 V8 45.58(5) 2_655 2_655 ?
O6 K4 K2 84.7(2) . 1_545 ?
O52 K4 K2 51.7(4) . 1_545 ?
O12 K4 K2 91.1(2) 2_655 1_545 ?
O57 K4 K2 141.3(5) . 1_545 ?
O54 K4 K2 99.4(4) . 1_545 ?
O7 K4 K2 36.15(13) 2_655 1_545 ?
O20 K4 K2 144.15(15) 2_655 1_545 ?
O55 K4 K2 43.3(2) 1_545 1_545 ?
V3 K4 K2 61.23(9) 2_655 1_545 ?
V7 K4 K2 120.02(10) 2_655 1_545 ?
V8 K4 K2 92.68(11) 2_655 1_545 ?
O37 K5 O18 149.8(2) 2_566 1_565 ?
O37 K5 O47A 103.1(4) 2_566 . ?
O18 K5 O47A 81.2(3) 1_565 . ?
O37 K5 O30 98.4(2) 2_566 . ?
O18 K5 O30 109.4(2) 1_565 . ?
O47A K5 O30 105.6(4) . . ?
O37 K5 O43 75.5(2) 2_566 . ?
O18 K5 O43 75.2(2) 1_565 . ?
O47A K5 O43 111.8(4) . . ?
O30 K5 O43 142.5(2) . . ?
O37 K5 O47B 114.3(6) 2_566 . ?
O18 K5 O47B 74.1(6) 1_565 . ?
O47A K5 O47B 12.3(6) . . ?
O30 K5 O47B 98.2(6) . . ?
O43 K5 O47B 118.3(6) . . ?
O37 K5 O36 100.5(2) 2_566 . ?
O18 K5 O36 84.9(2) 1_565 . ?
O47A K5 O36 153.3(4) . . ?
O30 K5 O36 58.3(2) . . ?
O43 K5 O36 86.1(2) . . ?
O47B K5 O36 141.1(6) . . ?
O37 K5 O22 145.4(2) 2_566 . ?
O18 K5 O22 64.3(2) 1_565 . ?
O47A K5 O22 68.4(4) . . ?
O30 K5 O22 55.6(2) . . ?
O43 K5 O22 139.2(2) . . ?
O47B K5 O22 56.4(6) . . ?
O36 K5 O22 85.1(2) . . ?
O37 K5 V15 101.2(2) 2_566 . ?
O18 K5 V15 96.5(2) 1_565 . ?
O47A K5 V15 133.9(3) . . ?
O30 K5 V15 31.94(12) . . ?
O43 K5 V15 111.9(2) . . ?
O47B K5 V15 123.7(6) . . ?
O36 K5 V15 26.32(12) . . ?
O22 K5 V15 69.38(12) . . ?
O37 K5 V9 126.2(2) 2_566 . ?
O18 K5 V9 83.63(15) 1_565 . ?
O47A K5 V9 86.9(3) . . ?
O30 K5 V9 30.07(12) . . ?
O43 K5 V9 148.7(2) . . ?
O47B K5 V9 76.3(6) . . ?
O36 K5 V9 68.98(13) . . ?
O22 K5 V9 25.65(11) . . ?
V15 K5 V9 47.41(4) . . ?
O37 K5 V10 81.7(2) 2_566 . ?
O18 K5 V10 128.5(2) 1_565 . ?
O47A K5 V10 86.9(3) . . ?
O30 K5 V10 28.60(12) . . ?
O43 K5 V10 153.1(2) . . ?
O47B K5 V10 84.1(5) . . ?
O36 K5 V10 84.15(13) . . ?
O22 K5 V10 64.76(12) . . ?
V15 K5 V10 58.67(5) . . ?
V9 K5 V10 45.66(4) . . ?
O37 K5 V13 135.5(2) 2_566 1_565 ?
O18 K5 V13 18.51(13) 1_565 1_565 ?
O47A K5 V13 70.2(3) . 1_565 ?
O30 K5 V13 126.04(14) . 1_565 ?
O43 K5 V13 67.7(2) . 1_565 ?
O47B K5 V13 66.3(5) . 1_565 ?
O36 K5 V13 100.98(14) . 1_565 ?
O22 K5 V13 75.03(12) . 1_565 ?
V15 K5 V13 114.91(7) . 1_565 ?
V9 K5 V13 97.85(6) . 1_565 ?
V10 K5 V13 138.93(7) . 1_565 ?
O25 K6 O48 121.2(3) 2_556 . ?
O25 K6 O8 133.0(2) 2_556 1_455 ?
O48 K6 O8 72.4(3) . 1_455 ?
O25 K6 O41 105.6(2) 2_556 . ?
O48 K6 O41 115.2(3) . . ?
O8 K6 O41 106.7(2) 1_455 . ?
O25 K6 O45 69.1(2) 2_556 . ?
O48 K6 O45 93.0(3) . . ?
O8 K6 O45 65.2(2) 1_455 . ?
O41 K6 O45 147.5(2) . . ?
O25 K6 O34 100.5(2) 2_556 . ?
O48 K6 O34 136.4(3) . . ?
O8 K6 O34 69.7(2) 1_455 . ?
O41 K6 O34 58.5(2) . . ?
O45 K6 O34 90.1(2) . . ?
O25 K6 O47A 62.1(3) 2_556 2_566 ?
O48 K6 O47A 59.3(3) . 2_566 ?
O8 K6 O47A 115.3(3) 1_455 2_566 ?
O41 K6 O47A 130.9(3) . 2_566 ?
O45 K6 O47A 76.5(3) . 2_566 ?
O34 K6 O47A 160.9(3) . 2_566 ?
O25 K6 V17 102.0(2) 2_556 . ?
O48 K6 V17 134.9(2) . . ?
O8 K6 V17 88.3(2) 1_455 . ?
O41 K6 V17 32.23(13) . . ?
O45 K6 V17 115.7(2) . . ?
O34 K6 V17 26.55(12) . . ?
O47A K6 V17 156.4(3) 2_566 . ?
O25 K6 V18 134.1(2) 2_556 . ?
O48 K6 V18 91.1(2) . . ?
O8 K6 V18 84.87(15) 1_455 . ?
O41 K6 V18 28.79(12) . . ?
O45 K6 V18 146.8(2) . . ?
O34 K6 V18 64.99(13) . . ?
O47A K6 V18 132.4(3) 2_566 . ?
V17 K6 V18 45.83(5) . . ?
O25 K6 K10 88.9(2) 2_556 1_455 ?
O48 K6 K10 46.2(2) . 1_455 ?
O8 K6 K10 69.3(2) 1_455 1_455 ?
O41 K6 K10 161.4(2) . 1_455 ?
O45 K6 K10 48.7(2) . 1_455 ?
O34 K6 K10 131.2(2) . 1_455 ?
O47A K6 K10 46.5(3) 2_566 1_455 ?
V17 K6 K10 156.37(9) . 1_455 ?
V18 K6 K10 134.49(9) . 1_455 ?
O25 K6 V16 93.4(2) 2_556 . ?
O48 K6 V16 102.5(2) . . ?
O8 K6 V16 129.7(2) 1_455 . ?
O41 K6 V16 28.86(13) . . ?
O45 K6 V16 161.1(2) . . ?
O34 K6 V16 86.05(13) . . ?
O47A K6 V16 102.1(3) 2_566 . ?
V17 K6 V16 59.55(5) . . ?
V18 K6 V16 44.84(4) . . ?
K10 K6 V16 141.56(9) 1_455 . ?
O25 K6 K7 75.9(2) 2_556 1_455 ?
O48 K6 K7 130.5(2) . 1_455 ?
O8 K6 K7 65.2(2) 1_455 1_455 ?
O41 K6 K7 100.82(15) . 1_455 ?
O45 K6 K7 46.7(2) . 1_455 ?
O34 K6 K7 44.55(13) . 1_455 ?
O47A K6 K7 118.8(3) 2_566 1_455 ?
V17 K6 K7 69.03(7) . 1_455 ?
V18 K6 K7 108.80(8) . 1_455 ?
K10 K6 K7 93.91(9) 1_455 1_455 ?
V16 K6 K7 123.85(8) . 1_455 ?
O24 K7 O56 88.2(6) 2_656 . ?
O24 K7 O34 140.6(2) 2_656 1_655 ?
O56 K7 O34 106.6(6) . 1_655 ?
O24 K7 O43 72.8(2) 2_656 1_645 ?
O56 K7 O43 86.3(6) . 1_645 ?
O34 K7 O43 71.9(2) 1_655 1_645 ?
O24 K7 O45 76.5(2) 2_656 1_655 ?
O56 K7 O45 159.7(6) . 1_655 ?
O34 K7 O45 93.7(2) 1_655 1_655 ?
O43 K7 O45 101.5(2) 1_645 1_655 ?
O24 K7 O1 144.0(2) 2_656 . ?
O56 K7 O1 69.5(6) . . ?
O34 K7 O1 74.7(2) 1_655 . ?
O43 K7 O1 130.5(2) 1_645 . ?
O45 K7 O1 116.2(2) 1_655 . ?
O24 K7 O5 110.6(2) 2_656 . ?
O56 K7 O5 111.4(6) . . ?
O34 K7 O5 97.8(2) 1_655 . ?
O43 K7 O5 161.8(2) 1_645 . ?
O45 K7 O5 63.4(2) 1_655 . ?
O1 K7 O5 57.0(2) . . ?
O24 K7 O9 67.1(2) 2_656 . ?
O56 K7 O9 80.4(6) . . ?
O34 K7 O9 150.0(2) 1_655 . ?
O43 K7 O9 138.0(2) 1_645 . ?
O45 K7 O9 81.4(2) 1_655 . ?
O1 K7 O9 81.1(2) . . ?
O5 K7 O9 53.5(2) . . ?
O24 K7 V1 130.9(2) 2_656 . ?
O56 K7 V1 86.6(6) . . ?
O34 K7 V1 87.12(15) 1_655 . ?
O43 K7 V1 154.9(2) 1_645 . ?
O45 K7 V1 93.3(2) 1_655 . ?
O1 K7 V1 25.89(13) . . ?
O5 K7 V1 31.37(11) . . ?
O9 K7 V1 63.86(12) . . ?
O24 K7 V5 88.1(2) 2_656 . ?
O56 K7 V5 92.6(6) . . ?
O34 K7 V5 126.2(2) 1_655 . ?
O43 K7 V5 161.0(2) 1_645 . ?
O45 K7 V5 73.9(2) 1_655 . ?
O1 K7 V5 65.92(14) . . ?
O5 K7 V5 29.58(11) . . ?
O9 K7 V5 24.13(11) . . ?
V1 K7 V5 43.52(5) . . ?
O24 K7 K6 107.3(2) 2_656 1_655 ?
O56 K7 K6 152.7(6) . 1_655 ?
O34 K7 K6 47.57(15) 1_655 1_655 ?
O43 K7 K6 77.4(2) 1_645 1_655 ?
O45 K7 K6 47.3(2) 1_655 1_655 ?
O1 K7 K6 105.0(2) . 1_655 ?
O5 K7 K6 84.60(13) . 1_655 ?
O9 K7 K6 126.1(2) . 1_655 ?
V1 K7 K6 98.89(8) . 1_655 ?
V5 K7 K6 109.89(9) . 1_655 ?
O24 K7 V11 16.61(13) 2_656 2_656 ?
O56 K7 V11 101.9(6) . 2_656 ?
O34 K7 V11 125.8(2) 1_655 2_656 ?
O43 K7 V11 65.0(2) 1_645 2_656 ?
O45 K7 V11 65.7(2) 1_655 2_656 ?
O1 K7 V11 159.5(2) . 2_656 ?
O5 K7 V11 113.18(14) . 2_656 ?
O9 K7 V11 79.08(13) . 2_656 ?
V1 K7 V11 140.11(9) . 2_656 ?
V5 K7 V11 96.80(7) . 2_656 ?
K6 K7 V11 90.99(7) 1_655 2_656 ?
O31 K8A O40 146.8(11) . 2_566 ?
O31 K8A O46 116.7(10) . . ?
O40 K8A O46 94.8(9) 2_566 . ?
O31 K8A O23 59.5(6) . . ?
O40 K8A O23 116.7(11) 2_566 . ?
O46 K8A O23 85.6(8) . . ?
O31 K8A O36 136.2(12) . 2_566 ?
O40 K8A O36 58.7(5) 2_566 2_566 ?
O46 K8A O36 75.9(8) . 2_566 ?
O23 K8A O36 160.1(10) . 2_566 ?
O31 K8A O24 58.3(6) . . ?
O40 K8A O24 153.6(11) 2_566 . ?
O46 K8A O24 66.0(7) . . ?
O23 K8A O24 81.1(6) . . ?
O36 K8A O24 97.6(9) 2_566 . ?
O31 K8A O37 96.2(9) . 2_566 ?
O40 K8A O37 56.4(6) 2_566 2_566 ?
O46 K8A O37 120.0(11) . 2_566 ?
O23 K8A O37 69.2(7) . 2_566 ?
O36 K8A O37 113.9(8) 2_566 2_566 ?
O24 K8A O37 148.5(10) . 2_566 ?
O31 K8A O37 56.4(6) . . ?
O40 K8A O37 104.2(8) 2_566 . ?
O46 K8A O37 144.0(12) . . ?
O23 K8A O37 111.5(8) . . ?
O36 K8A O37 88.1(8) 2_566 . ?
O24 K8A O37 84.9(8) . . ?
O37 K8A O37 95.9(7) 2_566 . ?
O31 K8A V10 32.3(3) . . ?
O40 K8A V10 136.3(11) 2_566 . ?
O46 K8A V10 100.9(8) . . ?
O23 K8A V10 27.2(3) . . ?
O36 K8A V10 164.9(11) 2_566 . ?
O24 K8A V10 68.0(5) . . ?
O37 K8A V10 80.7(7) 2_566 . ?
O37 K8A V10 86.2(6) . . ?
O31 K8A V11 31.8(3) . . ?
O40 K8A V11 173.0(11) 2_566 . ?
O46 K8A V11 89.3(8) . . ?
O23 K8A V11 69.2(5) . . ?
O36 K8A V11 117.1(10) 2_566 . ?
O24 K8A V11 26.5(3) . . ?
O37 K8A V11 125.9(8) 2_566 . ?
O37 K8A V11 69.4(6) . . ?
V10 K8A V11 47.8(3) . . ?
O31 K8A V15 148.7(10) . 2_566 ?
O40 K8A V15 32.4(3) 2_566 2_566 ?
O46 K8A V15 87.6(8) . 2_566 ?
O23 K8A V15 147.4(11) . 2_566 ?
O36 K8A V15 26.9(2) 2_566 2_566 ?
O24 K8A V15 124.4(9) . 2_566 ?
O37 K8A V15 87.0(6) 2_566 2_566 ?
O37 K8A V15 92.3(7) . 2_566 ?
V10 K8A V15 167.4(9) . 2_566 ?
V11 K8A V15 142.6(10) . 2_566 ?
O31 K8A V16 30.3(3) . . ?
O40 K8A V16 126.4(8) 2_566 . ?
O46 K8A V16 136.3(10) . . ?
O23 K8A V16 87.5(7) . . ?
O36 K8A V16 110.9(9) 2_566 . ?
O24 K8A V16 70.3(6) . . ?
O37 K8A V16 97.3(7) 2_566 . ?
O37 K8A V16 26.1(3) . . ?
V10 K8A V16 61.0(4) . . ?
V11 K8A V16 48.3(4) . . ?
V15 K8A V16 118.4(8) 2_566 . ?
O46 K8B O40 100.1(10) . 2_566 ?
O46 K8B O31 120.3(11) . . ?
O40 K8B O31 139.5(11) 2_566 . ?
O46 K8B O23 92.5(10) . . ?
O40 K8B O23 121.2(11) 2_566 . ?
O31 K8B O23 59.8(5) . . ?
O46 K8B O36 78.0(7) . 2_566 ?
O40 K8B O36 58.0(5) 2_566 2_566 ?
O31 K8B O36 128.3(11) . 2_566 ?
O23 K8B O36 169.8(11) . 2_566 ?
O46 K8B O37 127.9(12) . 2_566 ?
O40 K8B O37 56.3(6) 2_566 2_566 ?
O31 K8B O37 93.8(7) . 2_566 ?
O23 K8B O37 70.7(6) . 2_566 ?
O36 K8B O37 112.2(9) 2_566 2_566 ?
O46 K8B O24 68.5(8) . . ?
O40 K8B O24 154.3(10) 2_566 . ?
O31 K8B O24 57.4(6) . . ?
O23 K8B O24 83.2(7) . . ?
O36 K8B O24 96.5(8) 2_566 . ?
O37 K8B O24 148.8(9) 2_566 . ?
O46 K8B V10 106.2(9) . . ?
O40 K8B V10 137.3(10) 2_566 . ?
O31 K8B V10 32.8(3) . . ?
O23 K8B V10 27.0(3) . . ?
O36 K8B V10 160.2(11) 2_566 . ?
O37 K8B V10 80.9(6) 2_566 . ?
O24 K8B V10 68.3(6) . . ?
O46 K8B V15 89.9(8) . 2_566 ?
O40 K8B V15 31.7(3) 2_566 2_566 ?
O31 K8B V15 139.3(10) . 2_566 ?
O23 K8B V15 152.3(11) . 2_566 ?
O36 K8B V15 26.5(2) 2_566 2_566 ?
O37 K8B V15 86.2(7) 2_566 2_566 ?
O24 K8B V15 123.0(8) . 2_566 ?
V10 K8B V15 163.4(9) . 2_566 ?
O46 K8B V16 120.1(11) . 2_566 ?
O40 K8B V16 30.6(4) 2_566 2_566 ?
O31 K8B V16 114.6(8) . 2_566 ?
O23 K8B V16 95.1(8) . 2_566 ?
O36 K8B V16 86.6(7) 2_566 2_566 ?
O37 K8B V16 26.0(3) 2_566 2_566 ?
O24 K8B V16 171.4(10) . 2_566 ?
V10 K8B V16 106.8(7) . 2_566 ?
V15 K8B V16 60.3(5) 2_566 2_566 ?
O46 K8B V11 91.6(9) . . ?
O40 K8B V11 163.3(11) 2_566 . ?
O31 K8B V11 31.4(4) . . ?
O23 K8B V11 69.5(6) . . ?
O36 K8B V11 114.0(9) 2_566 . ?
O37 K8B V11 124.0(8) 2_566 . ?
O24 K8B V11 26.0(3) . . ?
V10 K8B V11 47.5(4) . . ?
V15 K8B V11 138.0(9) 2_566 . ?
V16 K8B V11 145.9(8) 2_566 . ?
O46 K8B V18 75.3(8) . 2_566 ?
O40 K8B V18 28.6(4) 2_566 2_566 ?
O31 K8B V18 158.7(10) . 2_566 ?
O23 K8B V18 108.1(9) . 2_566 ?
O36 K8B V18 66.1(5) 2_566 2_566 ?
O37 K8B V18 65.1(6) 2_566 2_566 ?
O24 K8B V18 142.5(9) . 2_566 ?
V10 K8B V18 133.6(9) . 2_566 ?
V15 K8B V18 46.3(3) 2_566 2_566 ?
V16 K8B V18 46.0(4) 2_566 2_566 ?
V11 K8B V18 166.6(9) . 2_566 ?
O11 K9 O3 135.6(2) 2_655 . ?
O11 K9 O53 115.7(4) 2_655 . ?
O3 K9 O53 107.9(4) . . ?
O11 K9 O1 147.4(2) 2_655 . ?
O3 K9 O1 60.0(2) . . ?
O53 K9 O1 66.6(4) . . ?
O11 K9 O7 126.9(2) 2_655 . ?
O3 K9 O7 58.2(2) . . ?
O53 K9 O7 73.5(4) . . ?
O1 K9 O7 85.6(2) . . ?
O11 K9 O6 58.4(2) 2_655 2_655 ?
O3 K9 O6 88.6(2) . 2_655 ?
O53 K9 O6 127.8(4) . 2_655 ?
O1 K9 O6 148.6(2) . 2_655 ?
O7 K9 O6 74.8(2) . 2_655 ?
O11 K9 O20 58.1(2) 2_655 2_655 ?
O3 K9 O20 123.3(2) . 2_655 ?
O53 K9 O20 99.5(4) . 2_655 ?
O1 K9 O20 89.2(2) . 2_655 ?
O7 K9 O20 172.5(2) . 2_655 ?
O6 K9 O20 112.1(2) 2_655 2_655 ?
O11 K9 O19 57.1(2) 2_655 2_655 ?
O3 K9 O19 157.0(2) . 2_655 ?
O53 K9 O19 59.8(4) . 2_655 ?
O1 K9 O19 121.9(2) . 2_655 ?
O7 K9 O19 98.8(2) . 2_655 ?
O6 K9 O19 85.8(2) 2_655 2_655 ?
O20 K9 O19 79.3(2) 2_655 2_655 ?
O11 K9 O6 89.3(2) 2_655 . ?
O3 K9 O6 54.5(2) . . ?
O53 K9 O6 148.0(4) . . ?
O1 K9 O6 81.6(2) . . ?
O7 K9 O6 108.3(2) . . ?
O6 K9 O6 81.6(2) 2_655 . ?
O20 K9 O6 76.2(2) 2_655 . ?
O19 K9 O6 145.7(2) 2_655 . ?
O11 K9 V1 155.3(2) 2_655 . ?
O3 K9 V1 32.53(13) . . ?
O53 K9 V1 84.8(4) . . ?
O1 K9 V1 27.53(13) . . ?
O7 K9 V1 70.25(13) . . ?
O6 K9 V1 121.05(15) 2_655 . ?
O20 K9 V1 107.06(15) 2_655 . ?
O19 K9 V1 144.55(15) 2_655 . ?
O6 K9 V1 66.99(12) . . ?
O11 K9 V2 31.71(13) 2_655 2_655 ?
O3 K9 V2 111.4(2) . 2_655 ?
O53 K9 V2 127.1(3) . 2_655 ?
O1 K9 V2 166.4(2) . 2_655 ?
O7 K9 V2 98.73(15) . 2_655 ?
O6 K9 V2 26.67(12) 2_655 2_655 ?
O20 K9 V2 87.49(13) 2_655 2_655 ?
O19 K9 V2 70.41(13) 2_655 2_655 ?
O6 K9 V2 84.77(13) . 2_655 ?
V1 K9 V2 143.08(10) . 2_655 ?
O11 K9 V7 31.38(13) 2_655 2_655 ?
O3 K9 V7 135.3(2) . 2_655 ?
O53 K9 V7 109.7(4) . 2_655 ?
O1 K9 V7 116.0(2) . 2_655 ?
O7 K9 V7 157.9(2) . 2_655 ?
O6 K9 V7 87.16(13) 2_655 2_655 ?
O20 K9 V7 26.77(12) 2_655 2_655 ?
O19 K9 V7 66.68(13) 2_655 2_655 ?
O6 K9 V7 80.84(13) . 2_655 ?
V1 K9 V7 131.24(10) . 2_655 ?
V2 K9 V7 61.35(5) 2_655 2_655 ?
O46 K10 O48 124.5(4) . 1_655 ?
O46 K10 O9 72.3(3) . 2_656 ?
O48 K10 O9 136.5(3) 1_655 2_656 ?
O46 K10 O47A 100.8(5) . 2_666 ?
O48 K10 O47A 64.7(4) 1_655 2_666 ?
O9 K10 O47A 73.1(3) 2_656 2_666 ?
O46 K10 O45 141.4(4) . 1_655 ?
O48 K10 O45 92.7(3) 1_655 1_655 ?
O9 K10 O45 73.0(2) 2_656 1_655 ?
O47A K10 O45 84.7(4) 2_666 1_655 ?
O46 K10 O24 68.8(3) . . ?
O48 K10 O24 151.3(3) 1_655 . ?
O9 K10 O24 69.3(2) 2_656 . ?
O47A K10 O24 142.4(3) 2_666 . ?
O45 K10 O24 83.5(2) 1_655 . ?
O46 K10 O15 114.1(3) . . ?
O48 K10 O15 94.4(3) 1_655 . ?
O9 K10 O15 115.9(2) 2_656 . ?
O47A K10 O15 145.1(4) 2_666 . ?
O45 K10 O15 67.9(2) 1_655 . ?
O24 K10 O15 57.8(2) . . ?
O46 K10 O47B 88.9(7) . 2_666 ?
O48 K10 O47B 72.2(6) 1_655 2_666 ?
O9 K10 O47B 68.1(5) 2_656 2_666 ?
O47A K10 O47B 11.9(6) 2_666 2_666 ?
O45 K10 O47B 93.5(6) 1_655 2_666 ?
O24 K10 O47B 136.3(5) . 2_666 ?
O15 K10 O47B 156.9(6) . 2_666 ?
O46 K10 O23 81.4(3) . . ?
O48 K10 O23 76.4(2) 1_655 . ?
O9 K10 O23 146.1(2) 2_656 . ?
O47A K10 O23 134.2(3) 2_666 . ?
O45 K10 O23 121.6(2) 1_655 . ?
O24 K10 O23 81.5(2) . . ?
O15 K10 O23 56.5(2) . . ?
O47B K10 O23 133.5(5) 2_666 . ?
O46 K10 V11 88.6(3) . . ?
O48 K10 V11 125.9(2) 1_655 . ?
O9 K10 V11 90.7(2) 2_656 . ?
O47A K10 V11 157.5(3) 2_666 . ?
O45 K10 V11 75.5(2) 1_655 . ?
O24 K10 V11 25.81(12) . . ?
O15 K10 V11 32.03(12) . . ?
O47B K10 V11 158.4(5) 2_666 . ?
O23 K10 V11 67.14(13) . . ?
O46 K10 V10 95.8(3) . . ?
O48 K10 V10 85.2(2) 1_655 . ?
O9 K10 V10 136.4(2) 2_656 . ?
O47A K10 V10 149.9(3) 2_666 . ?
O45 K10 V10 97.7(2) 1_655 . ?
O24 K10 V10 67.30(14) . . ?
O15 K10 V10 30.91(12) . . ?
O47B K10 V10 155.2(5) 2_666 . ?
O23 K10 V10 25.61(12) . . ?
V11 K10 V10 46.34(5) . . ?
O46 K10 K6 157.0(3) . 1_655 ?
O48 K10 K6 44.7(2) 1_655 1_655 ?
O9 K10 K6 102.8(2) 2_656 1_655 ?
O47A K10 K6 56.8(3) 2_666 1_655 ?
O45 K10 K6 49.9(2) 1_655 1_655 ?
O24 K10 K6 131.5(2) . 1_655 ?
O15 K10 K6 88.5(2) . 1_655 ?
O47B K10 K6 68.7(6) 2_666 1_655 ?
O23 K10 K6 109.6(2) . 1_655 ?
V11 K10 K6 114.21(12) . 1_655 ?
V10 K10 K6 102.33(10) . 1_655 ?
O50 K11 O50 180.0 . 2_565 ?
O50 K11 O28 99.3(3) . 2_565 ?
O50 K11 O28 80.7(3) 2_565 2_565 ?
O50 K11 O28 80.7(3) . . ?
O50 K11 O28 99.3(3) 2_565 . ?
O28 K11 O28 180.0 2_565 . ?
O50 K11 O35 106.0(3) . 2_565 ?
O50 K11 O35 74.0(3) 2_565 2_565 ?
O28 K11 O35 57.4(2) 2_565 2_565 ?
O28 K11 O35 122.6(2) . 2_565 ?
O50 K11 O35 74.0(3) . . ?
O50 K11 O35 106.0(3) 2_565 . ?
O28 K11 O35 122.6(2) 2_565 . ?
O28 K11 O35 57.4(2) . . ?
O35 K11 O35 180.0 2_565 . ?
O50 K11 O21 81.7(3) . . ?
O50 K11 O21 98.3(3) 2_565 . ?
O28 K11 O21 124.5(2) 2_565 . ?
O28 K11 O21 55.5(2) . . ?
O35 K11 O21 69.0(2) 2_565 . ?
O35 K11 O21 111.0(2) . . ?
O50 K11 O21 98.3(3) . 2_565 ?
O50 K11 O21 81.7(3) 2_565 2_565 ?
O28 K11 O21 55.5(2) 2_565 2_565 ?
O28 K11 O21 124.5(2) . 2_565 ?
O35 K11 O21 111.0(2) 2_565 2_565 ?
O35 K11 O21 69.0(2) . 2_565 ?
O21 K11 O21 180.0 . 2_565 ?
O50 K11 V14 107.8(3) . 2_565 ?
O50 K11 V14 72.2(3) 2_565 2_565 ?
O28 K11 V14 31.52(12) 2_565 2_565 ?
O28 K11 V14 148.48(12) . 2_565 ?
O35 K11 V14 26.15(12) 2_565 2_565 ?
O35 K11 V14 153.85(12) . 2_565 ?
O21 K11 V14 94.90(12) . 2_565 ?
O21 K11 V14 85.10(12) 2_565 2_565 ?
O50 K11 V14 72.2(3) . . ?
O50 K11 V14 107.8(3) 2_565 . ?
O28 K11 V14 148.48(12) 2_565 . ?
O28 K11 V14 31.52(12) . . ?
O35 K11 V14 153.85(12) 2_565 . ?
O35 K11 V14 26.15(12) . . ?
O21 K11 V14 85.10(12) . . ?
O21 K11 V14 94.90(12) 2_565 . ?
V14 K11 V14 180.0 2_565 . ?
O50 K11 V8 103.3(3) . 2_565 ?
O50 K11 V8 76.7(3) 2_565 2_565 ?
O28 K11 V8 30.29(12) 2_565 2_565 ?
O28 K11 V8 149.71(12) . 2_565 ?
O35 K11 V8 85.61(12) 2_565 2_565 ?
O35 K11 V8 94.39(12) . 2_565 ?
O21 K11 V8 154.39(11) . 2_565 ?
O21 K11 V8 25.61(11) 2_565 2_565 ?
V14 K11 V8 59.55(3) 2_565 2_565 ?
V14 K11 V8 120.45(3) . 2_565 ?
O50 K11 V8 76.7(3) . . ?
O50 K11 V8 103.3(3) 2_565 . ?
O28 K11 V8 149.71(12) 2_565 . ?
O28 K11 V8 30.29(12) . . ?
O35 K11 V8 94.39(12) 2_565 . ?
O35 K11 V8 85.61(12) . . ?
O21 K11 V8 25.61(11) . . ?
O21 K11 V8 154.39(11) 2_565 . ?
V14 K11 V8 120.45(3) 2_565 . ?
V14 K11 V8 59.55(3) . . ?
V8 K11 V8 180.0 2_565 . ?
K5 O43 K7 131.5(3) . 1_465 ?
K3 O44A K2 86.0(4) . . ?
K3 O44B K2 75.0(5) . . ?
K10 O45 K7 158.1(3) 1_455 1_455 ?
K10 O45 K6 81.4(2) 1_455 . ?
K7 O45 K6 86.0(2) 1_455 . ?
K8B O46 K10 93.0(8) . . ?
K8B O46 K8A 3.5(13) . . ?
K10 O46 K8A 94.1(7) . . ?
O47B O47A K5 97.5(35) . . ?
O47B O47A K10 96.5(35) . 2_666 ?
K5 O47A K10 157.9(6) . 2_666 ?
O47B O47A K6 173.0(36) . 2_566 ?
K5 O47A K6 88.5(4) . 2_566 ?
K10 O47A K6 76.7(4) 2_666 2_566 ?
O47A O47B K5 70.3(33) . . ?
O47A O47B K10 71.6(33) . 2_666 ?
K5 O47B K10 138.3(11) . 2_666 ?
K6 O48 K10 89.1(3) . 1_455 ?
K11 O50 K3 110.4(5) . . ?
K4 O52 K2 99.2(5) . 2_655 ?
K1 O53 K9 103.8(6) . . ?
K1 O53 K2 73.7(5) . 2_665 ?
K9 O53 K2 89.2(5) . 2_665 ?
K3 O55 K2 82.8(3) . . ?
K3 O55 K4 162.7(4) . 1_565 ?
K2 O55 K4 86.1(3) . 1_565 ?

loop_
_geom_bond_atom_site_label_1
_geom_bond_atom_site_label_2
_geom_bond_distance
_geom_bond_site_symmetry_2
_geom_bond_publ_flag
V1 O1 1.633(7) . ?
V1 O5 1.919(6) . ?
V1 O2 1.917(6) . ?
V1 O3 1.909(6) . ?
V1 O4 1.935(6) . ?
V1 V5 2.795(2) . ?
V1 V4 2.832(2) . ?
V1 V2 2.905(2) . ?
V1 V3 2.957(2) . ?
V1 K9 3.523(3) . ?
V1 K1 3.675(4) . ?
V1 K7 3.684(3) . ?
V2 O6 1.615(6) . ?
V2 O11 1.915(6) . ?
V2 O3 1.930(6) . ?
V2 O2 1.943(6) . ?
V2 O10 1.955(6) . ?
V2 V6 2.980(2) . ?
V2 K9 3.579(3) 2_655 ?
V2 K9 3.776(3) . ?
V3 O7 1.640(6) . ?
V3 O12 1.917(6) . ?
V3 O3 1.936(6) . ?
V3 O4 1.946(6) . ?
V3 O13 1.950(6) . ?
V3 V8 2.988(2) . ?
V3 K9 3.628(3) . ?
V3 K4 3.697(4) 2_655 ?
V3 K1 3.764(4) . ?
V4 O8 1.613(6) . ?
V4 O4 1.894(6) . ?
V4 O14 1.916(6) . ?
V4 O15 1.927(6) . ?
V4 O5 1.928(6) . ?
V4 V10 2.965(2) . ?
V4 K1 3.577(4) . ?
V5 O9 1.621(6) . ?
V5 O5 1.915(6) . ?
V5 O2 1.916(6) . ?
V5 O17 1.939(6) . ?
V5 O16 1.954(6) . ?
V5 V12 3.020(2) . ?
V5 K7 3.844(3) . ?
V6 O19 1.620(7) . ?
V6 O27 1.927(6) . ?
V6 O11 1.942(6) . ?
V6 O26 1.927(6) . ?
V6 O10 1.949(6) . ?
V6 V7 2.907(2) . ?
V6 V13 2.932(2) . ?
V6 K9 3.668(3) 2_655 ?
V7 O20 1.628(6) . ?
V7 O11 1.917(6) . ?
V7 O12 1.923(6) . ?
V7 O27 1.952(6) . ?
V7 O28 1.961(6) . ?
V7 V8 2.920(2) . ?
V7 V14 2.982(2) . ?
V7 K9 3.605(3) 2_655 ?
V7 K4 3.727(4) 2_655 ?
V7 K11 4.0263(15) . ?
V8 O21 1.619(6) . ?
V8 O29 1.930(6) . ?
V8 O28 1.924(6) . ?
V8 O12 1.944(6) . ?
V8 O13 1.957(6) . ?
V8 V9 2.930(2) . ?
V8 K11 3.727(2) . ?
V8 K4 3.810(4) 2_655 ?
V8 K3 3.819(4) . ?
V9 O22 1.634(6) . ?
V9 O13 1.927(6) . ?
V9 O30 1.940(6) . ?
V9 O29 1.952(6) . ?
V9 O14 1.943(6) . ?
V9 V10 2.949(2) . ?
V9 V15 2.976(2) . ?
V9 K5 3.771(3) . ?
V9 K3 3.872(4) . ?
V10 O23 1.630(6) . ?
V10 O30 1.910(6) . ?
V10 O31 1.922(6) . ?
V10 O15 1.944(6) . ?
V10 O14 1.969(6) . ?
V10 V11 2.902(2) . ?
V10 K8A 3.55(3) . ?
V10 K8B 3.53(3) . ?
V10 K10 3.745(4) . ?
V10 K5 3.828(3) . ?
V11 O24 1.618(6) . ?
V11 O15 1.928(6) . ?
V11 O31 1.940(6) . ?
V11 O16 1.942(6) . ?
V11 O32 1.968(6) . ?
V11 V12 2.941(2) . ?
V11 V16 2.981(2) . ?
V11 K8A 3.61(3) . ?
V11 K10 3.626(4) . ?
V11 K8B 3.67(3) . ?
V11 K7 4.042(3) 2_656 ?
V12 O25 1.605(6) . ?
V12 O33 1.885(6) . ?
V12 O32 1.897(6) . ?
V12 O16 1.950(6) . ?
V12 O17 1.957(6) . ?
V12 V13 2.921(2) . ?
V13 O18 1.613(6) . ?
V13 O10 1.918(6) . ?
V13 O17 1.948(6) . ?
V13 O26 1.968(6) . ?
V13 O33 1.973(6) . ?
V13 V17 2.994(2) . ?
V13 K5 3.932(3) 1_545 ?
V13 K3 4.058(4) 1_545 ?
V14 O35 1.616(6) . ?
V14 O39 1.907(6) . ?
V14 O28 1.921(6) . ?
V14 O38 1.917(6) . ?
V14 O27 1.932(6) . ?
V14 V18 2.857(3) . ?
V14 K11 3.633(2) . ?
V14 K1 3.798(4) 1_455 ?
V15 O36 1.633(6) . ?
V15 O30 1.934(6) . ?
V15 O40 1.951(6) . ?
V15 O39 1.947(6) . ?
V15 O29 1.933(6) . ?
V15 V18 2.915(2) . ?
V15 K8B 3.64(3) 2_566 ?
V15 K8A 3.60(3) 2_566 ?
V15 K5 3.623(3) . ?
V15 K3 3.612(4) . ?
V16 O37 1.618(6) . ?
V16 O31 1.917(6) . ?
V16 O40 1.925(6) . ?
V16 O41 1.946(6) . ?
V16 O32 1.961(6) . ?
V16 V18 2.914(2) . ?
V16 K8B 3.68(3) 2_566 ?
V16 K8A 3.68(3) . ?
V16 K8A 3.66(3) 2_566 ?
V16 K6 3.839(3) . ?
V16 K8B 3.90(3) . ?
V17 O34 1.612(6) . ?
V17 O41 1.921(6) . ?
V17 O26 1.937(6) . ?
V17 O38 1.934(6) . ?
V17 O33 1.949(6) . ?
V17 V18 2.877(2) . ?
V17 K1 3.554(4) 1_455 ?
V17 K6 3.570(3) . ?
V18 O42 1.635(7) . ?
V18 O38 1.918(6) . ?
V18 O41 1.914(6) . ?
V18 O40 1.901(6) . ?
V18 O39 1.933(6) . ?
V18 K1 3.732(5) 1_455 ?
V18 K8B 3.77(3) 2_566 ?
V18 K6 3.799(3) . ?
O1 K9 3.011(8) . ?
O1 K7 3.035(8) . ?
O1 K1 3.270(9) . ?
O3 K9 2.736(6) . ?
O4 K1 2.742(7) . ?
O5 K7 3.087(6) . ?
O6 K4 2.678(7) . ?
O6 K9 3.031(7) 2_655 ?
O6 K9 3.299(8) . ?
O7 K2 2.626(7) 2_665 ?
O7 K9 3.008(7) . ?
O7 K4 3.166(8) 2_655 ?
O7 K1 3.335(8) . ?
O8 K6 2.723(7) 1_655 ?
O8 K1 2.970(8) . ?
O9 K10 2.802(7) 2_656 ?
O9 K7 3.110(7) . ?
O11 K9 2.686(6) 2_655 ?
O12 K4 2.799(7) 2_655 ?
O15 K10 2.938(7) . ?
O18 K5 2.706(6) 1_545 ?
O18 K3 2.798(7) 1_545 ?
O19 K9 3.258(8) 2_655 ?
O20 K9 3.098(8) 2_655 ?
O20 K4 3.230(9) 2_655 ?
O21 K2 2.617(8) . ?
O21 K11 3.205(7) . ?
O21 K3 3.419(8) . ?
O22 K5 3.347(7) . ?
O23 K8B 2.87(3) . ?
O23 K8A 2.99(3) . ?
O23 K10 3.190(8) . ?
O24 K7 2.741(7) 2_656 ?
O24 K10 2.909(7) . ?
O24 K8A 3.13(3) . ?
O24 K8B 3.13(3) . ?
O25 K6 2.669(7) 2_556 ?
O28 K11 2.809(6) . ?
O29 K3 2.795(7) . ?
O30 K5 2.821(6) . ?
O31 K8A 2.69(3) . ?
O31 K8B 2.81(3) . ?
O34 K7 2.816(7) 1_455 ?
O34 K6 2.963(7) . ?
O34 K1 2.970(8) 1_455 ?
O35 K2 2.791(8) 2_565 ?
O35 K11 3.045(7) . ?
O35 K1 3.389(8) 1_455 ?
O36 K5 2.954(7) . ?
O36 K3 3.038(8) . ?
O36 K8A 3.04(3) 2_566 ?
O36 K8B 3.10(3) 2_566 ?
O37 K5 2.688(7) 2_566 ?
O37 K8B 3.15(3) 2_566 ?
O37 K8A 3.15(3) 2_566 ?
O37 K8A 3.20(3) . ?
O38 K1 2.731(7) 1_455 ?
O40 K8B 2.72(3) 2_566 ?
O40 K8A 2.72(3) 2_566 ?
O41 K6 2.768(6) . ?
O42 K1 3.384(10) 1_455 ?
K1 O53 2.65(2) . ?
K1 O38 2.731(7) 1_655 ?
K1 O34 2.970(8) 1_655 ?
K1 O42 3.384(10) 1_655 ?
K1 O35 3.389(8) 1_655 ?
K1 V17 3.554(4) 1_655 ?
K1 K2 3.574(6) 2_665 ?
K2 O7 2.626(7) 2_665 ?
K2 O35 2.791(8) 2_565 ?
K2 O44A 2.878(14) . ?
K2 O55 3.028(11) . ?
K2 O44B 3.22(2) . ?
K2 O53 3.25(2) 2_665 ?
K2 O52 3.28(2) 2_655 ?
K2 K1 3.574(6) 2_665 ?
K2 K3 3.886(7) . ?
K2 K9 4.337(5) 2_665 ?
K2 K4 4.402(6) 1_565 ?
K3 O18 2.798(7) 1_565 ?
K3 O50 2.783(15) . ?
K3 O44A 2.820(13) . ?
K3 O55 2.847(11) . ?
K3 O51 2.906(15) . ?
K3 O44B 3.17(2) . ?
K4 O52 2.74(2) . ?
K4 O12 2.799(7) 2_655 ?
K4 O57 2.84(2) . ?
K4 O54 2.99(2) . ?
K4 O7 3.166(8) 2_655 ?
K4 O20 3.230(9) 2_655 ?
K4 O55 3.408(11) 1_545 ?
K4 V3 3.697(4) 2_655 ?
K4 V7 3.727(4) 2_655 ?
K4 V8 3.810(4) 2_655 ?
K4 K2 4.402(6) 1_545 ?
K5 O37 2.688(7) 2_566 ?
K5 O18 2.706(6) 1_565 ?
K5 O47A 2.74(2) . ?
K5 O43 2.871(8) . ?
K5 O47B 2.89(3) . ?
K5 V13 3.932(3) 1_565 ?
K6 O25 2.669(7) 2_556 ?
K6 O48 2.688(10) . ?
K6 O8 2.723(7) 1_455 ?
K6 O45 2.955(9) . ?
K6 O47A 3.29(2) 2_566 ?
K6 K10 3.820(4) 1_455 ?
K6 K7 4.011(4) 1_455 ?
K7 O24 2.741(7) 2_656 ?
K7 O56 2.74(3) . ?
K7 O34 2.816(7) 1_655 ?
K7 O43 2.916(8) 1_645 ?
K7 O45 2.927(9) 1_655 ?
K7 K6 4.011(4) 1_655 ?
K7 V11 4.042(3) 2_656 ?
K8A O40 2.72(3) 2_566 ?
K8A O46 2.77(3) . ?
K8A O36 3.04(3) 2_566 ?
K8A O37 3.15(3) 2_566 ?
K8A V15 3.60(3) 2_566 ?
K8B O46 2.55(3) . ?
K8B O40 2.72(3) 2_566 ?
K8B O36 3.10(3) 2_566 ?
K8B O37 3.15(3) 2_566 ?
K8B V15 3.64(3) 2_566 ?
K8B V16 3.68(3) 2_566 ?
K8B V18 3.77(3) 2_566 ?
K9 O11 2.686(6) 2_655 ?
K9 O53 2.91(2) . ?
K9 O6 3.031(7) 2_655 ?
K9 O20 3.098(8) 2_655 ?
K9 O19 3.258(8) 2_655 ?
K9 V2 3.579(3) 2_655 ?
K9 V7 3.605(3) 2_655 ?
K10 O46 2.80(2) . ?
K10 O48 2.758(10) 1_655 ?
K10 O9 2.802(7) 2_656 ?
K10 O47A 2.85(2) 2_666 ?
K10 O45 2.904(9) 1_655 ?
K10 O47B 2.98(3) 2_666 ?
K10 K6 3.820(4) 1_655 ?
K11 O50 2.726(14) . ?
K11 O50 2.726(14) 2_565 ?
K11 O28 2.809(6) 2_565 ?
K11 O35 3.045(7) 2_565 ?
K11 O21 3.205(7) 2_565 ?
K11 V14 3.633(2) 2_565 ?
K11 V8 3.727(2) 2_565 ?
O43 K7 2.916(8) 1_465 ?
O45 K10 2.904(9) 1_455 ?
O45 K7 2.927(9) 1_455 ?
O47A O47B 0.62(3) . ?
O47A K10 2.85(2) 2_666 ?
O47A K6 3.29(2) 2_566 ?
O47B K10 2.98(3) 2_666 ?
O48 K10 2.758(10) 1_455 ?
O52 K2 3.28(2) 2_655 ?
O53 K2 3.25(2) 2_665 ?
O55 K4 3.408(11) 1_565 ?
